data_7134548
loop_
_publ_author_name
'Shan, Changkai'
'Dai, Chenshu'
'Yao, Shenglai'
'Zhu, Jun'
'Driess, Matthias'

_publ_section_title
;
 Unprecedented bis(silylene)-supported silylone--metal complexes with
 Si0\\rightarrow CuI, Si0\\rightarrow NiI, and Si0\\rightarrow NiII dative
 bonds
;
_journal_issue 49
_journal_name_full 'Chemical Communications'
_journal_page_first 8875
_journal_page_last 8878
_journal_paper_doi 10.1039/D5CC02098K
_journal_volume 61
_journal_year 2025
_chemical_formula_moiety 'C55 H85 B10 Cu N6 Si3'
_chemical_formula_sum 'C55 H85 B10 Cl0 Cu N6 Si3'
_chemical_formula_weight 1086.19
_space_group_crystal_system triclinic
_space_group_IT_number 2
_space_group_name_Hall '-P 1'
_space_group_name_H-M_alt 'P -1'
_atom_sites_solution_hydrogens geom
_audit_creation_date 2025-05-02
_audit_creation_method
;
Olex2 1.5-alpha
(compiled 2024.02.16 svn.r378c4104 for OlexSys, GUI svn.r6928)
;
_audit_update_record
;
2025-05-02 deposited with the CCDC.	2025-05-15 downloaded from the CCDC.
;
_cell_angle_alpha 105.727(4)
_cell_angle_beta 99.055(4)
_cell_angle_gamma 103.428(4)
_cell_formula_units_Z 2
_cell_length_a 13.9122(6)
_cell_length_b 14.0705(7)
_cell_length_c 19.0390(9)
_cell_measurement_reflns_used 4995
_cell_measurement_temperature 150(2)
_cell_measurement_theta_max 70.4790
_cell_measurement_theta_min 3.3280
_cell_volume 3391.3(3)
_computing_cell_refinement 'CrysAlisPro 1.171.40.67a (Rigaku OD, 2019)'
_computing_data_collection 'CrysAlisPro 1.171.40.67a (Rigaku OD, 2019)'
_computing_data_reduction 'CrysAlisPro 1.171.40.67a (Rigaku OD, 2019)'
_computing_molecular_graphics 'Olex2 1.5-alpha (Dolomanov et al., 2009)'
_computing_publication_material 'Olex2 1.5-alpha (Dolomanov et al., 2009)'
_computing_structure_refinement 'SHELXL 2014/7 (Sheldrick, 2015)'
_diffrn_ambient_temperature 150.15
_diffrn_measured_fraction_theta_full 0.988
_diffrn_measured_fraction_theta_max 0.988
_diffrn_measurement_device 'four-circle diffractometer'
_diffrn_measurement_device_type 'SuperNova, Single source at offset/far, Atlas'
_diffrn_radiation_type CuK\a
_diffrn_radiation_wavelength 1.54184
_diffrn_reflns_av_R_equivalents 0.0570
_diffrn_reflns_av_unetI/netI 0.0826
_diffrn_reflns_Laue_measured_fraction_full 0.988
_diffrn_reflns_Laue_measured_fraction_max 0.988
_diffrn_reflns_limit_h_max 14
_diffrn_reflns_limit_h_min -16
_diffrn_reflns_limit_k_max 16
_diffrn_reflns_limit_k_min -16
_diffrn_reflns_limit_l_max 20
_diffrn_reflns_limit_l_min -22
_diffrn_reflns_number 23490
_diffrn_reflns_point_group_measured_fraction_full 0.988
_diffrn_reflns_point_group_measured_fraction_max 0.988
_diffrn_reflns_theta_full 67.494
_diffrn_reflns_theta_max 67.494
_diffrn_reflns_theta_min 3.360
_exptl_absorpt_coefficient_mu 1.229
_exptl_absorpt_correction_T_max 1.00000
_exptl_absorpt_correction_T_min 0.32318
_exptl_absorpt_correction_type multi-scan
_exptl_absorpt_process_details
;
CrysAlisPro 1.171.40.67a (Rigaku Oxford Diffraction, 2019)
Empirical absorption correction using spherical harmonics,
 implemented in SCALE3 ABSPACK scaling algorithm.
;
_exptl_crystal_colour yellow
_exptl_crystal_colour_primary yellow
_exptl_crystal_density_diffrn 1.064
_exptl_crystal_description prism
_exptl_crystal_F_000 1156
_exptl_crystal_size_max 0.21
_exptl_crystal_size_mid 0.1
_exptl_crystal_size_min 0.06
_refine_diff_density_max 0.661
_refine_diff_density_min -0.347
_refine_diff_density_rms 0.059
_refine_ls_extinction_method none
_refine_ls_goodness_of_fit_ref 0.976
_refine_ls_hydrogen_treatment constr
_refine_ls_matrix_type full
_refine_ls_number_parameters 696
_refine_ls_number_reflns 12068
_refine_ls_number_restraints 0
_refine_ls_restrained_S_all 0.976
_refine_ls_R_factor_all 0.0844
_refine_ls_R_factor_gt 0.0524
_refine_ls_shift/su_max 0.000
_refine_ls_shift/su_mean 0.000
_refine_ls_structure_factor_coef Fsqd
_refine_ls_weighting_details 'w=1/[\s^2^(Fo^2^)+(0.0606P)^2^] where P=(Fo^2^+2Fc^2^)/3'
_refine_ls_weighting_scheme calc
_refine_ls_wR_factor_gt 0.1183
_refine_ls_wR_factor_ref 0.1368
_reflns_Friedel_coverage 0.000
_reflns_number_gt 8254
_reflns_number_total 12068
_reflns_threshold_expression 'I > 2\s(I)'
_cod_data_source_file d5cc02098k2.cif
_cod_data_source_block 2
_cod_depositor_comments 'Adding full bibliography for 7134548--7134551.cif.'
_cod_database_code 7134548
_shelx_shelxl_version_number 2014/7
_shelx_space_group_comment
;
The symmetry employed for this shelxl refinement is uniquely defined
by the following loop, which should always be used as a source of
symmetry information in preference to the above space-group names.
They are only intended as comments.
;
_shelx_estimated_absorpt_t_max 0.930
_shelx_estimated_absorpt_t_min 0.782
_olex2_refinement_description
;
1. Fixed Uiso
 At 1.2 times of:
  All B(H) groups, All C(H) groups
 At 1.5 times of:
  All C(H,H,H) groups
2.a Aromatic/amide H refined with riding coordinates:
 C24(H24), C40(H40), C42(H42), C49(H49), C20(H20), C23(H23), C35(H35),
 C51(H51), C5(H5), C22(H22), C21(H21), C9(H9), C8(H8), C7(H7A), C6(H6A)
2.b Idealised Me refined as rotating group:
 C32(H32A,H32B,H32C), C37(H37A,H37B,H37C), C28(H28A,H28B,H28C), C33(H33A,H33B,
 H33C), C44(H44A,H44B,H44C), C26(H26A,H26B,H26C), C54(H54A,H54B,H54C), C53(H53A,
 H53B,H53C), C13(H13A,H13B,H13C), C11(H11A,H11B,H11C), C30(H30A,H30B,H30C),
 C27(H27A,H27B,H27C), C45(H45A,H45B,H45C), C12(H12A,H12B,H12C), C46(H46A,H46B,
 H46C), C31(H31A,H31B,H31C), C16(H16A,H16B,H16C), C15(H15A,H15B,H15C), C55(H55A,
 H55B,H55C), C17(H17A,H17B,H17C)
2.c Boron cage BH refined with riding coordinates:
 B10(H10), B6(H6), B5(H5A), B1(H1), B9(H9A), B7(H7), B2(H2), B4(H4), B3(H3),
 B8(H8A)
;
_platon_squeeze_void_probe_radius 1.20
_olex2_submission_special_instructions 'No special instructions were received'

loop_
_space_group_symop_operation_xyz
'x, y, z'
'-x, -y, -z'

loop_
_atom_site_label
_atom_site_type_symbol
_atom_site_fract_x
_atom_site_fract_y
_atom_site_fract_z
_atom_site_U_iso_or_equiv
_atom_site_adp_type
_atom_site_occupancy
_atom_site_site_symmetry_order
_atom_site_calc_flag
_atom_site_refinement_flags_posn
_atom_site_refinement_flags_adp
_atom_site_refinement_flags_occupancy
_atom_site_disorder_assembly
_atom_site_disorder_group
Cu1 Cu 0.50479(3) 0.80274(3) 0.11768(2) 0.02634(12) Uani 1 1 d . . . . .
Si2 Si 0.40068(6) 0.69266(6) 0.28064(4) 0.02586(18) Uani 1 1 d . . . . .
Si3 Si 0.28920(6) 0.83559(6) 0.23755(4) 0.02549(18) Uani 1 1 d . . . . .
Si1 Si 0.40877(7) 0.77303(8) 0.19611(5) 0.0392(2) Uani 1 1 d . . . . .
N4 N 0.17121(18) 0.83660(18) 0.17588(12) 0.0264(5) Uani 1 1 d . . . . .
N6 N 0.45856(17) 0.77025(19) 0.00845(13) 0.0272(5) Uani 1 1 d . . . . .
N5 N 0.65042(18) 0.86246(19) 0.12699(13) 0.0283(5) Uani 1 1 d . . . . .
N2 N 0.39341(18) 0.55500(18) 0.26434(13) 0.0280(5) Uani 1 1 d . . . . .
N1 N 0.51381(19) 0.68360(19) 0.34122(13) 0.0302(6) Uani 1 1 d . . . . .
N3 N 0.28478(18) 0.96942(18) 0.25488(13) 0.0272(5) Uani 1 1 d . . . . .
C47 C 0.3544(2) 0.7209(2) -0.02919(14) 0.0269(6) Uani 1 1 d . . . . .
C3 C 0.4835(2) 0.5811(2) 0.31261(15) 0.0284(6) Uani 1 1 d . . . . .
C18 C 0.1969(2) 0.9384(2) 0.20217(15) 0.0255(6) Uani 1 1 d . . . . .
C36 C 0.5224(2) 0.7891(2) -0.03401(15) 0.0276(6) Uani 1 1 d . . . . .
C19 C 0.1392(2) 1.0088(2) 0.18339(16) 0.0284(6) Uani 1 1 d . . . . .
C29 C 0.0846(2) 0.7625(2) 0.11343(16) 0.0303(7) Uani 1 1 d . . . . .
C2 C 0.2494(2) 0.8019(2) 0.32271(16) 0.0297(6) Uani 1 1 d . . . . .
C38 C 0.7223(2) 0.8956(2) 0.19744(15) 0.0295(7) Uani 1 1 d . . . . .
C4 C 0.5363(2) 0.5075(2) 0.33176(17) 0.0326(7) Uani 1 1 d . . . . .
C48 C 0.3163(2) 0.6137(2) -0.04984(16) 0.0307(7) Uani 1 1 d . . . . .
C10 C 0.3386(2) 0.4565(2) 0.20402(17) 0.0348(7) Uani 1 1 d . . . . .
C1 C 0.3045(2) 0.7149(2) 0.34145(17) 0.0305(7) Uani 1 1 d . . . . .
C25 C 0.3589(2) 1.0731(2) 0.28960(16) 0.0318(7) Uani 1 1 d . . . . .
C24 C 0.1586(2) 1.0556(3) 0.12984(17) 0.0361(7) Uani 1 1 d . . . . .
H24 H 0.2074 1.0406 0.1021 0.043 Uiso 1 1 calc R U . . .
C39 C 0.7431(2) 0.9946(3) 0.24730(17) 0.0335(7) Uani 1 1 d . . . . .
C34 C 0.6864(2) 0.8684(2) 0.06800(16) 0.0310(7) Uani 1 1 d . . . . .
C52 C 0.2915(2) 0.7802(2) -0.04561(16) 0.0322(7) Uani 1 1 d . . . . .
C41 C 0.8696(2) 0.9593(3) 0.33217(16) 0.0365(7) Uani 1 1 d . . . . .
C40 C 0.8162(2) 1.0253(3) 0.31474(17) 0.0373(7) Uani 1 1 d . . . . .
H40 H 0.8297 1.0925 0.3493 0.045 Uiso 1 1 calc R U . . .
C32 C 0.0593(3) 0.8083(3) 0.05058(17) 0.0390(8) Uani 1 1 d . . . . .
H32A H 0.0262 0.8617 0.0678 0.059 Uiso 1 1 calc R U . . .
H32B H 0.0136 0.7536 0.0063 0.059 Uiso 1 1 calc R U . . .
H32C H 0.1222 0.8387 0.0376 0.059 Uiso 1 1 calc R U . . .
C37 C 0.4825(3) 0.7615(3) -0.11770(16) 0.0375(7) Uani 1 1 d . . . . .
H37A H 0.4346 0.6920 -0.1372 0.056 Uiso 1 1 calc R U . . .
H37B H 0.5393 0.7635 -0.1424 0.056 Uiso 1 1 calc R U . . .
H37C H 0.4476 0.8112 -0.1278 0.056 Uiso 1 1 calc R U . . .
C28 C 0.4388(3) 1.0654(3) 0.35148(19) 0.0407(8) Uani 1 1 d . . . . .
H28A H 0.4061 1.0468 0.3898 0.061 Uiso 1 1 calc R U . . .
H28B H 0.4911 1.1320 0.3745 0.061 Uiso 1 1 calc R U . . .
H28C H 0.4702 1.0124 0.3297 0.061 Uiso 1 1 calc R U . . .
C42 C 0.8452(2) 0.8600(3) 0.28276(17) 0.0351(7) Uani 1 1 d . . . . .
H42 H 0.8806 0.8140 0.2945 0.042 Uiso 1 1 calc R U . . .
C49 C 0.2163(2) 0.5665(3) -0.09023(17) 0.0376(7) Uani 1 1 d . . . . .
H49 H 0.1902 0.4936 -0.1043 0.045 Uiso 1 1 calc R U . . .
C33 C 0.7996(2) 0.9160(3) 0.07791(18) 0.0407(8) Uani 1 1 d . . . . .
H33A H 0.8210 0.9859 0.1139 0.061 Uiso 1 1 calc R U . . .
H33B H 0.8133 0.9188 0.0295 0.061 Uiso 1 1 calc R U . . .
H33C H 0.8375 0.8738 0.0968 0.061 Uiso 1 1 calc R U . . .
C44 C 0.7400(3) 0.7156(3) 0.16585(19) 0.0424(8) Uani 1 1 d . . . . .
H44A H 0.6671 0.6846 0.1594 0.064 Uiso 1 1 calc R U . . .
H44B H 0.7785 0.6768 0.1883 0.064 Uiso 1 1 calc R U . . .
H44C H 0.7544 0.7139 0.1168 0.064 Uiso 1 1 calc R U . . .
C14 C 0.6123(2) 0.7536(3) 0.39259(17) 0.0363(7) Uani 1 1 d . . . . .
C20 C 0.0663(2) 1.0273(3) 0.22256(18) 0.0367(7) Uani 1 1 d . . . . .
H20 H 0.0513 0.9927 0.2577 0.044 Uiso 1 1 calc R U . . .
C50 C 0.1532(2) 0.6230(3) -0.11065(18) 0.0407(8) Uani 1 1 d . . . . .
C43 C 0.7707(2) 0.8259(2) 0.21656(16) 0.0321(7) Uani 1 1 d . . . . .
C23 C 0.1065(3) 1.1245(3) 0.1170(2) 0.0464(9) Uani 1 1 d . . . . .
H23 H 0.1193 1.1569 0.0803 0.056 Uiso 1 1 calc R U . . .
C26 C 0.3087(3) 1.1542(2) 0.32416(18) 0.0407(8) Uani 1 1 d . . . . .
H26A H 0.2666 1.1684 0.2841 0.061 Uiso 1 1 calc R U . . .
H26B H 0.3612 1.2178 0.3554 0.061 Uiso 1 1 calc R U . . .
H26C H 0.2659 1.1285 0.3552 0.061 Uiso 1 1 calc R U . . .
C35 C 0.6279(2) 0.8351(2) -0.00614(15) 0.0302(7) Uani 1 1 d . . . . .
H35 H 0.6649 0.8451 -0.0427 0.036 Uiso 1 1 calc R U . . .
C51 C 0.1920(2) 0.7290(3) -0.08756(17) 0.0369(7) Uani 1 1 d . . . . .
H51 H 0.1495 0.7686 -0.1007 0.044 Uiso 1 1 calc R U . . .
C5 C 0.6027(3) 0.4717(3) 0.29179(19) 0.0432(8) Uani 1 1 d . . . . .
H5 H 0.6175 0.4953 0.2514 0.052 Uiso 1 1 calc R U . . .
C54 C 0.3837(3) 0.5517(3) -0.02908(19) 0.0399(8) Uani 1 1 d . . . . .
H54A H 0.3427 0.4804 -0.0396 0.060 Uiso 1 1 calc R U . . .
H54B H 0.4170 0.5815 0.0245 0.060 Uiso 1 1 calc R U . . .
H54C H 0.4354 0.5525 -0.0586 0.060 Uiso 1 1 calc R U . . .
C53 C 0.3304(3) 0.8958(3) -0.0176(2) 0.0441(8) Uani 1 1 d . . . . .
H53A H 0.2742 0.9248 -0.0280 0.066 Uiso 1 1 calc R U . . .
H53B H 0.3828 0.9186 -0.0432 0.066 Uiso 1 1 calc R U . . .
H53C H 0.3595 0.9194 0.0366 0.066 Uiso 1 1 calc R U . . .
C13 C 0.2333(3) 0.4634(3) 0.1736(2) 0.0469(9) Uani 1 1 d . . . . .
H13A H 0.1959 0.4700 0.2133 0.070 Uiso 1 1 calc R U . . .
H13B H 0.1963 0.4009 0.1314 0.070 Uiso 1 1 calc R U . . .
H13C H 0.2401 0.5238 0.1564 0.070 Uiso 1 1 calc R U . . .
C11 C 0.3955(3) 0.4434(3) 0.14149(18) 0.0435(8) Uani 1 1 d . . . . .
H11A H 0.4037 0.5037 0.1241 0.065 Uiso 1 1 calc R U . . .
H11B H 0.3567 0.3812 0.0996 0.065 Uiso 1 1 calc R U . . .
H11C H 0.4626 0.4370 0.1605 0.065 Uiso 1 1 calc R U . . .
B10 B 0.1437(3) 0.7945(3) 0.4346(2) 0.0438(9) Uani 1 1 d . . . . .
H10 H 0.0885 0.8215 0.4663 0.053 Uiso 1 1 calc R U . . .
C30 C 0.1201(3) 0.6679(2) 0.08050(18) 0.0382(8) Uani 1 1 d . . . . .
H30A H 0.1792 0.6887 0.0602 0.057 Uiso 1 1 calc R U . . .
H30B H 0.0649 0.6160 0.0403 0.057 Uiso 1 1 calc R U . . .
H30C H 0.1389 0.6387 0.1200 0.057 Uiso 1 1 calc R U . . .
B6 B 0.1303(3) 0.7789(3) 0.3377(2) 0.0364(8) Uani 1 1 d . . . . .
H6 H 0.0663 0.7963 0.3048 0.044 Uiso 1 1 calc R U . . .
B5 B 0.2317(3) 0.8792(3) 0.40389(19) 0.0356(8) Uani 1 1 d . . . . .
H5A H 0.2350 0.9624 0.4149 0.043 Uiso 1 1 calc R U . . .
B1 B 0.3431(3) 0.8382(3) 0.40466(18) 0.0326(8) Uani 1 1 d . . . . .
H1 H 0.4201 0.8937 0.4156 0.039 Uiso 1 1 calc R U . . .
C22 C 0.0363(3) 1.1455(3) 0.1576(2) 0.0537(11) Uani 1 1 d . . . . .
H22 H 0.0019 1.1940 0.1496 0.064 Uiso 1 1 calc R U . . .
C21 C 0.0152(3) 1.0970(3) 0.2099(2) 0.0483(9) Uani 1 1 d . . . . .
H21 H -0.0343 1.1114 0.2371 0.058 Uiso 1 1 calc R U . . .
C9 C 0.5157(3) 0.4734(3) 0.39130(19) 0.0440(8) Uani 1 1 d . . . . .
H9 H 0.4704 0.4980 0.4190 0.053 Uiso 1 1 calc R U . . .
B9 B 0.2015(3) 0.7017(3) 0.4541(2) 0.0436(10) Uani 1 1 d . . . . .
H9A H 0.1846 0.6674 0.4990 0.052 Uiso 1 1 calc R U . . .
C8 C 0.5618(3) 0.4031(3) 0.4099(2) 0.0571(11) Uani 1 1 d . . . . .
H8 H 0.5476 0.3791 0.4504 0.069 Uiso 1 1 calc R U . . .
B7 B 0.2771(3) 0.8320(3) 0.4765(2) 0.0430(9) Uani 1 1 d . . . . .
H7 H 0.3104 0.8837 0.5359 0.052 Uiso 1 1 calc R U . . .
B2 B 0.1775(3) 0.6762(3) 0.2969(2) 0.0331(8) Uani 1 1 d . . . . .
H2 H 0.1458 0.6255 0.2371 0.040 Uiso 1 1 calc R U . . .
C27 C 0.4116(3) 1.1024(3) 0.23103(19) 0.0436(8) Uani 1 1 d . . . . .
H27A H 0.4399 1.0476 0.2077 0.065 Uiso 1 1 calc R U . . .
H27B H 0.4664 1.1670 0.2552 0.065 Uiso 1 1 calc R U . . .
H27C H 0.3622 1.1116 0.1925 0.065 Uiso 1 1 calc R U . . .
C45 C 0.6877(3) 1.0686(3) 0.2287(2) 0.0522(10) Uani 1 1 d . . . . .
H45A H 0.7106 1.0901 0.1878 0.078 Uiso 1 1 calc R U . . .
H45B H 0.7023 1.1292 0.2732 0.078 Uiso 1 1 calc R U . . .
H45C H 0.6144 1.0343 0.2131 0.078 Uiso 1 1 calc R U . . .
B4 B 0.2226(3) 0.6279(3) 0.3686(2) 0.0370(8) Uani 1 1 d . . . . .
H4 H 0.2206 0.5449 0.3565 0.044 Uiso 1 1 calc R U . . .
C12 C 0.3263(3) 0.3646(3) 0.2336(2) 0.0456(9) Uani 1 1 d . . . . .
H12A H 0.3930 0.3546 0.2485 0.068 Uiso 1 1 calc R U . . .
H12B H 0.2817 0.3024 0.1942 0.068 Uiso 1 1 calc R U . . .
H12C H 0.2962 0.3781 0.2772 0.068 Uiso 1 1 calc R U . . .
B3 B 0.3239(3) 0.7278(3) 0.4351(2) 0.0383(9) Uani 1 1 d . . . . .
H3 H 0.3886 0.7101 0.4670 0.046 Uiso 1 1 calc R U . . .
C46 C 0.9495(3) 0.9935(3) 0.40474(19) 0.0560(11) Uani 1 1 d . . . . .
H46A H 0.9921 1.0636 0.4135 0.084 Uiso 1 1 calc R U . . .
H46B H 0.9919 0.9465 0.4014 0.084 Uiso 1 1 calc R U . . .
H46C H 0.9164 0.9926 0.4464 0.084 Uiso 1 1 calc R U . . .
C31 C -0.0093(2) 0.7309(3) 0.1421(2) 0.0433(8) Uani 1 1 d . . . . .
H31A H 0.0046 0.6943 0.1779 0.065 Uiso 1 1 calc R U . . .
H31B H -0.0656 0.6853 0.0998 0.065 Uiso 1 1 calc R U . . .
H31C H -0.0276 0.7924 0.1671 0.065 Uiso 1 1 calc R U . . .
C7 C 0.6272(3) 0.3683(3) 0.3706(2) 0.0622(13) Uani 1 1 d . . . . .
H7A H 0.6592 0.3211 0.3844 0.075 Uiso 1 1 calc R U . . .
C6 C 0.6477(3) 0.4006(3) 0.3112(2) 0.0561(11) Uani 1 1 d . . . . .
H6A H 0.6924 0.3746 0.2835 0.067 Uiso 1 1 calc R U . . .
B8 B 0.1104(3) 0.6689(3) 0.3682(2) 0.0416(9) Uani 1 1 d . . . . .
H8A H 0.0334 0.6129 0.3561 0.050 Uiso 1 1 calc R U . . .
C16 C 0.7026(3) 0.7176(3) 0.3722(2) 0.0525(10) Uani 1 1 d . . . . .
H16A H 0.7021 0.6544 0.3848 0.079 Uiso 1 1 calc R U . . .
H16B H 0.7660 0.7715 0.4005 0.079 Uiso 1 1 calc R U . . .
H16C H 0.6978 0.7038 0.3183 0.079 Uiso 1 1 calc R U . . .
C15 C 0.6260(3) 0.8590(3) 0.3793(3) 0.0610(12) Uani 1 1 d . . . . .
H15A H 0.6268 0.8505 0.3266 0.092 Uiso 1 1 calc R U . . .
H15B H 0.6903 0.9075 0.4116 0.092 Uiso 1 1 calc R U . . .
H15C H 0.5695 0.8860 0.3913 0.092 Uiso 1 1 calc R U . . .
C55 C 0.0442(3) 0.5692(3) -0.1549(2) 0.0575(11) Uani 1 1 d . . . . .
H55A H 0.0038 0.5438 -0.1225 0.086 Uiso 1 1 calc R U . . .
H55B H 0.0427 0.5110 -0.1978 0.086 Uiso 1 1 calc R U . . .
H55C H 0.0157 0.6179 -0.1731 0.086 Uiso 1 1 calc R U . . .
C17 C 0.6112(3) 0.7623(5) 0.4720(2) 0.0850(18) Uani 1 1 d . . . . .
H17A H 0.5575 0.7927 0.4861 0.127 Uiso 1 1 calc R U . . .
H17B H 0.6771 0.8063 0.5047 0.127 Uiso 1 1 calc R U . . .
H17C H 0.5980 0.6936 0.4777 0.127 Uiso 1 1 calc R U . . .

loop_
_atom_site_aniso_label
_atom_site_aniso_U_11
_atom_site_aniso_U_22
_atom_site_aniso_U_33
_atom_site_aniso_U_23
_atom_site_aniso_U_13
_atom_site_aniso_U_12
Cu1 0.0262(2) 0.0278(2) 0.0247(2) 0.00907(17) 0.00579(16) 0.00654(18)
Si2 0.0300(4) 0.0227(4) 0.0280(4) 0.0110(3) 0.0072(3) 0.0099(3)
Si3 0.0294(4) 0.0238(4) 0.0266(4) 0.0117(3) 0.0073(3) 0.0093(3)
Si1 0.0439(5) 0.0529(6) 0.0462(5) 0.0348(5) 0.0258(4) 0.0295(5)
N4 0.0289(12) 0.0246(13) 0.0278(11) 0.0094(10) 0.0067(10) 0.0108(10)
N6 0.0261(12) 0.0275(14) 0.0269(11) 0.0109(10) 0.0018(9) 0.0062(10)
N5 0.0276(12) 0.0288(14) 0.0256(12) 0.0076(10) 0.0051(10) 0.0052(11)
N2 0.0306(13) 0.0219(13) 0.0313(12) 0.0084(10) 0.0047(10) 0.0088(11)
N1 0.0320(13) 0.0260(14) 0.0314(12) 0.0092(11) 0.0030(10) 0.0088(11)
N3 0.0332(13) 0.0215(13) 0.0277(11) 0.0107(10) 0.0046(10) 0.0077(10)
C47 0.0301(15) 0.0279(16) 0.0195(12) 0.0056(11) 0.0030(11) 0.0064(13)
C3 0.0348(16) 0.0279(16) 0.0261(13) 0.0120(12) 0.0076(12) 0.0119(13)
C18 0.0287(15) 0.0267(16) 0.0259(13) 0.0115(12) 0.0111(11) 0.0105(12)
C36 0.0332(15) 0.0234(15) 0.0282(14) 0.0090(12) 0.0098(12) 0.0092(12)
C19 0.0279(15) 0.0279(16) 0.0306(14) 0.0110(13) 0.0053(12) 0.0095(13)
C29 0.0301(15) 0.0273(16) 0.0309(14) 0.0065(13) 0.0023(12) 0.0098(13)
C2 0.0357(16) 0.0288(16) 0.0314(14) 0.0154(13) 0.0107(12) 0.0135(13)
C38 0.0236(14) 0.0345(18) 0.0256(14) 0.0077(13) 0.0037(11) 0.0029(13)
C4 0.0372(17) 0.0258(16) 0.0328(15) 0.0068(13) 0.0009(13) 0.0131(14)
C48 0.0358(16) 0.0264(16) 0.0274(14) 0.0063(12) 0.0040(12) 0.0093(13)
C10 0.0384(17) 0.0246(16) 0.0360(16) 0.0056(13) -0.0002(13) 0.0098(14)
C1 0.0351(16) 0.0275(16) 0.0381(16) 0.0199(13) 0.0131(13) 0.0119(13)
C25 0.0370(17) 0.0243(16) 0.0308(14) 0.0099(13) 0.0015(12) 0.0057(13)
C24 0.0398(18) 0.0346(18) 0.0355(16) 0.0139(14) 0.0056(13) 0.0127(15)
C39 0.0302(16) 0.0347(18) 0.0349(15) 0.0106(14) 0.0063(12) 0.0094(14)
C34 0.0274(15) 0.0304(17) 0.0355(15) 0.0130(13) 0.0065(12) 0.0063(13)
C52 0.0372(17) 0.0291(17) 0.0296(14) 0.0077(13) 0.0066(12) 0.0112(14)
C41 0.0305(16) 0.045(2) 0.0292(15) 0.0102(15) 0.0028(12) 0.0067(15)
C40 0.0357(17) 0.0331(18) 0.0335(16) 0.0021(14) 0.0048(13) 0.0044(14)
C32 0.0426(18) 0.0363(19) 0.0349(16) 0.0076(14) -0.0005(14) 0.0161(15)
C37 0.0412(18) 0.044(2) 0.0272(15) 0.0115(14) 0.0084(13) 0.0108(15)
C28 0.0436(19) 0.0268(17) 0.0430(17) 0.0123(14) -0.0057(14) 0.0031(15)
C42 0.0318(16) 0.045(2) 0.0342(16) 0.0167(15) 0.0101(13) 0.0154(15)
C49 0.0384(18) 0.0286(18) 0.0367(16) 0.0046(14) 0.0031(13) 0.0034(14)
C33 0.0324(17) 0.052(2) 0.0388(17) 0.0206(16) 0.0100(13) 0.0067(16)
C44 0.0447(19) 0.036(2) 0.0432(18) 0.0074(15) 0.0065(15) 0.0140(16)
C14 0.0318(16) 0.0324(18) 0.0353(16) 0.0072(14) -0.0038(13) 0.0037(14)
C20 0.0331(17) 0.0322(18) 0.0431(17) 0.0080(14) 0.0081(14) 0.0115(14)
C50 0.0323(17) 0.043(2) 0.0355(16) 0.0057(15) -0.0013(13) 0.0042(15)
C43 0.0318(16) 0.0338(18) 0.0313(15) 0.0100(13) 0.0103(12) 0.0093(14)
C23 0.047(2) 0.036(2) 0.057(2) 0.0237(17) -0.0039(17) 0.0131(16)
C26 0.055(2) 0.0213(16) 0.0382(17) 0.0045(14) 0.0011(15) 0.0084(15)
C35 0.0344(16) 0.0325(17) 0.0258(14) 0.0112(13) 0.0099(12) 0.0094(14)
C51 0.0339(17) 0.0396(19) 0.0354(16) 0.0107(14) -0.0008(13) 0.0147(15)
C5 0.0436(19) 0.042(2) 0.0399(17) 0.0071(16) 0.0000(15) 0.0182(17)
C54 0.0438(19) 0.0299(18) 0.0480(18) 0.0137(15) 0.0087(15) 0.0146(15)
C53 0.050(2) 0.0322(19) 0.0489(19) 0.0108(16) 0.0029(16) 0.0181(16)
C13 0.0370(18) 0.0303(19) 0.058(2) 0.0011(16) -0.0084(16) 0.0099(15)
C11 0.056(2) 0.041(2) 0.0312(16) 0.0065(15) 0.0030(15) 0.0203(17)
B10 0.055(2) 0.049(3) 0.045(2) 0.0246(19) 0.0280(18) 0.027(2)
C30 0.0409(18) 0.0286(18) 0.0369(16) 0.0026(14) -0.0005(14) 0.0101(15)
B6 0.040(2) 0.040(2) 0.0410(19) 0.0191(17) 0.0197(16) 0.0197(18)
B5 0.053(2) 0.033(2) 0.0303(17) 0.0141(15) 0.0159(15) 0.0203(18)
B1 0.043(2) 0.033(2) 0.0263(16) 0.0123(15) 0.0096(14) 0.0151(16)
C22 0.043(2) 0.035(2) 0.080(3) 0.0189(19) -0.0061(19) 0.0185(17)
C21 0.0325(18) 0.036(2) 0.070(2) 0.0054(18) 0.0075(16) 0.0139(16)
C9 0.059(2) 0.0355(19) 0.0409(17) 0.0180(15) 0.0060(16) 0.0164(17)
B9 0.054(2) 0.053(3) 0.044(2) 0.032(2) 0.0268(18) 0.024(2)
C8 0.078(3) 0.041(2) 0.049(2) 0.0207(18) -0.007(2) 0.020(2)
B7 0.059(3) 0.047(2) 0.0355(19) 0.0206(18) 0.0200(17) 0.024(2)
B2 0.0339(18) 0.0283(19) 0.0424(19) 0.0165(16) 0.0130(15) 0.0102(15)
C27 0.0392(18) 0.042(2) 0.0460(18) 0.0214(16) 0.0047(15) 0.0000(16)
C45 0.056(2) 0.035(2) 0.057(2) 0.0064(17) -0.0022(18) 0.0185(18)
B4 0.041(2) 0.036(2) 0.047(2) 0.0254(18) 0.0200(16) 0.0166(17)
C12 0.053(2) 0.0232(18) 0.053(2) 0.0113(15) 0.0048(17) 0.0042(16)
B3 0.050(2) 0.043(2) 0.0350(18) 0.0259(17) 0.0163(16) 0.0182(18)
C46 0.053(2) 0.069(3) 0.0340(17) 0.0113(18) -0.0087(16) 0.013(2)
C31 0.0322(17) 0.042(2) 0.0473(19) 0.0094(16) 0.0050(14) 0.0026(15)
C7 0.068(3) 0.043(2) 0.068(3) 0.015(2) -0.017(2) 0.027(2)
C6 0.051(2) 0.047(2) 0.062(2) 0.0015(19) -0.0057(18) 0.0291(19)
B8 0.042(2) 0.039(2) 0.057(2) 0.0253(19) 0.0218(18) 0.0169(18)
C16 0.0383(19) 0.048(2) 0.064(2) 0.0155(19) 0.0042(17) 0.0054(17)
C15 0.048(2) 0.032(2) 0.087(3) 0.009(2) -0.001(2) 0.0050(18)
C55 0.0360(19) 0.059(3) 0.058(2) 0.007(2) -0.0089(17) 0.0027(18)
C17 0.062(3) 0.120(5) 0.0288(18) 0.007(2) -0.0012(18) -0.028(3)

loop_
_atom_type_symbol
_atom_type_description
_atom_type_scat_dispersion_real
_atom_type_scat_dispersion_imag
_atom_type_scat_source
C C 0.0181 0.0091 'International Tables Vol C Tables 4.2.6.8 and 6.1.1.4'
H H 0.0000 0.0000 'International Tables Vol C Tables 4.2.6.8 and 6.1.1.4'
B B 0.0090 0.0039 'International Tables Vol C Tables 4.2.6.8 and 6.1.1.4'
N N 0.0311 0.0180 'International Tables Vol C Tables 4.2.6.8 and 6.1.1.4'
Si Si 0.2541 0.3302 'International Tables Vol C Tables 4.2.6.8 and 6.1.1.4'
Cl Cl 0.3639 0.7018 'International Tables Vol C Tables 4.2.6.8 and 6.1.1.4'
Cu Cu -1.9646 0.5888 'International Tables Vol C Tables 4.2.6.8 and 6.1.1.4'

loop_
_geom_angle_atom_site_label_1
_geom_angle_atom_site_label_2
_geom_angle_atom_site_label_3
_geom_angle
_geom_angle_site_symmetry_1
_geom_angle_site_symmetry_3
_geom_angle_publ_flag
N6 Cu1 Si1 126.59(8) . . ?
N5 Cu1 Si1 135.40(7) . . ?
N5 Cu1 N6 98.01(10) . . ?
Si1 Si2 C3 133.21(9) . . ?
N2 Si2 Si1 125.88(9) . . ?
N2 Si2 C3 35.55(10) . . ?
N2 Si2 C1 103.56(12) . . ?
N1 Si2 Si1 123.68(9) . . ?
N1 Si2 N2 70.85(11) . . ?
N1 Si2 C3 35.33(10) . . ?
N1 Si2 C1 107.40(12) . . ?
C1 Si2 Si1 116.46(9) . . ?
C1 Si2 C3 110.33(11) . . ?
Si1 Si3 C18 133.94(8) . . ?
N4 Si3 Si1 124.41(9) . . ?
N4 Si3 C18 34.98(10) . . ?
N4 Si3 C2 106.42(12) . . ?
N3 Si3 Si1 125.73(9) . . ?
N3 Si3 N4 70.78(10) . . ?
N3 Si3 C18 35.82(10) . . ?
N3 Si3 C2 103.49(12) . . ?
C2 Si3 Si1 116.73(10) . . ?
C2 Si3 C18 109.32(12) . . ?
Si2 Si1 Cu1 138.74(5) . . ?
Si2 Si1 Si3 85.99(4) . . ?
Si3 Si1 Cu1 134.62(5) . . ?
C18 N4 Si3 90.96(17) . . ?
C18 N4 C29 129.7(2) . . ?
C29 N4 Si3 138.9(2) . . ?
C47 N6 Cu1 121.24(19) . . ?
C36 N6 Cu1 122.06(19) . . ?
C36 N6 C47 116.6(2) . . ?
C38 N5 Cu1 121.30(19) . . ?
C34 N5 Cu1 121.37(19) . . ?
C34 N5 C38 117.2(2) . . ?
C3 N2 Si2 90.87(18) . . ?
C3 N2 C10 129.3(2) . . ?
C10 N2 Si2 135.87(18) . . ?
C3 N1 Si2 91.17(17) . . ?
C3 N1 C14 129.5(3) . . ?
C14 N1 Si2 138.6(2) . . ?
C18 N3 Si3 91.31(18) . . ?
C18 N3 C25 129.7(2) . . ?
C25 N3 Si3 135.97(19) . . ?
C48 C47 N6 119.8(3) . . ?
C48 C47 C52 120.6(3) . . ?
C52 C47 N6 119.6(3) . . ?
N2 C3 Si2 53.58(14) . . ?
N2 C3 C4 125.5(3) . . ?
N1 C3 Si2 53.49(14) . . ?
N1 C3 N2 107.0(2) . . ?
N1 C3 C4 127.5(3) . . ?
C4 C3 Si2 178.9(2) . . ?
N4 C18 Si3 54.06(14) . . ?
N4 C18 N3 106.9(2) . . ?
N4 C18 C19 128.5(3) . . ?
N3 C18 Si3 52.87(14) . . ?
N3 C18 C19 124.5(3) . . ?
C19 C18 Si3 177.0(2) . . ?
N6 C36 C37 119.6(3) . . ?
N6 C36 C35 123.9(3) . . ?
C35 C36 C37 116.4(3) . . ?
C24 C19 C18 121.7(3) . . ?
C20 C19 C18 117.4(3) . . ?
C20 C19 C24 120.9(3) . . ?
N4 C29 C32 111.6(3) . . ?
N4 C29 C30 106.5(2) . . ?
N4 C29 C31 111.2(2) . . ?
C30 C29 C32 108.0(3) . . ?
C31 C29 C32 109.5(3) . . ?
C31 C29 C30 110.1(3) . . ?
C1 C2 Si3 109.51(19) . . ?
C1 C2 B6 110.7(2) . . ?
C1 C2 B5 110.3(2) . . ?
C1 C2 B1 60.82(19) . . ?
C1 C2 B2 61.26(19) . . ?
B6 C2 Si3 126.2(2) . . ?
B6 C2 B5 62.2(2) . . ?
B6 C2 B1 112.8(2) . . ?
B6 C2 B2 62.4(2) . . ?
B5 C2 Si3 130.4(2) . . ?
B5 C2 B1 61.7(2) . . ?
B1 C2 Si3 117.6(2) . . ?
B2 C2 Si3 111.0(2) . . ?
B2 C2 B5 113.6(3) . . ?
B2 C2 B1 113.0(2) . . ?
C39 C38 N5 120.9(3) . . ?
C39 C38 C43 120.1(3) . . ?
C43 C38 N5 119.0(3) . . ?
C5 C4 C3 122.3(3) . . ?
C5 C4 C9 119.9(3) . . ?
C9 C4 C3 117.8(3) . . ?
C47 C48 C54 119.9(3) . . ?
C49 C48 C47 118.9(3) . . ?
C49 C48 C54 121.2(3) . . ?
N2 C10 C13 107.3(2) . . ?
N2 C10 C11 109.1(3) . . ?
N2 C10 C12 111.7(2) . . ?
C13 C10 C11 109.3(3) . . ?
C13 C10 C12 108.5(3) . . ?
C11 C10 C12 110.9(3) . . ?
C2 C1 Si2 110.76(18) . . ?
C2 C1 B1 61.39(18) . . ?
C2 C1 B2 60.39(19) . . ?
C2 C1 B4 110.3(2) . . ?
C2 C1 B3 110.6(2) . . ?
B1 C1 Si2 111.6(2) . . ?
B2 C1 Si2 118.0(2) . . ?
B2 C1 B1 112.8(2) . . ?
B4 C1 Si2 129.4(2) . . ?
B4 C1 B1 113.3(3) . . ?
B4 C1 B2 62.2(2) . . ?
B3 C1 Si2 125.4(2) . . ?
B3 C1 B1 62.3(2) . . ?
B3 C1 B2 112.8(3) . . ?
B3 C1 B4 61.9(2) . . ?
N3 C25 C28 106.9(2) . . ?
N3 C25 C26 111.9(3) . . ?
N3 C25 C27 109.3(2) . . ?
C26 C25 C28 109.2(3) . . ?
C27 C25 C28 108.4(3) . . ?
C27 C25 C26 110.9(3) . . ?
C19 C24 H24 120.2 . . ?
C19 C24 C23 119.5(3) . . ?
C23 C24 H24 120.2 . . ?
C38 C39 C40 119.3(3) . . ?
C38 C39 C45 120.5(3) . . ?
C40 C39 C45 120.2(3) . . ?
N5 C34 C33 119.6(3) . . ?
N5 C34 C35 125.2(3) . . ?
C35 C34 C33 115.2(3) . . ?
C47 C52 C53 120.4(3) . . ?
C51 C52 C47 118.2(3) . . ?
C51 C52 C53 121.4(3) . . ?
C40 C41 C46 120.9(3) . . ?
C42 C41 C40 118.5(3) . . ?
C42 C41 C46 120.6(3) . . ?
C39 C40 H40 119.4 . . ?
C41 C40 C39 121.2(3) . . ?
C41 C40 H40 119.4 . . ?
C29 C32 H32A 109.5 . . ?
C29 C32 H32B 109.5 . . ?
C29 C32 H32C 109.5 . . ?
H32A C32 H32B 109.5 . . ?
H32A C32 H32C 109.5 . . ?
H32B C32 H32C 109.5 . . ?
C36 C37 H37A 109.5 . . ?
C36 C37 H37B 109.5 . . ?
C36 C37 H37C 109.5 . . ?
H37A C37 H37B 109.5 . . ?
H37A C37 H37C 109.5 . . ?
H37B C37 H37C 109.5 . . ?
C25 C28 H28A 109.5 . . ?
C25 C28 H28B 109.5 . . ?
C25 C28 H28C 109.5 . . ?
H28A C28 H28B 109.5 . . ?
H28A C28 H28C 109.5 . . ?
H28B C28 H28C 109.5 . . ?
C41 C42 H42 119.1 . . ?
C41 C42 C43 121.8(3) . . ?
C43 C42 H42 119.1 . . ?
C48 C49 H49 119.1 . . ?
C48 C49 C50 121.8(3) . . ?
C50 C49 H49 119.1 . . ?
C34 C33 H33A 109.5 . . ?
C34 C33 H33B 109.5 . . ?
C34 C33 H33C 109.5 . . ?
H33A C33 H33B 109.5 . . ?
H33A C33 H33C 109.5 . . ?
H33B C33 H33C 109.5 . . ?
H44A C44 H44B 109.5 . . ?
H44A C44 H44C 109.5 . . ?
H44B C44 H44C 109.5 . . ?
C43 C44 H44A 109.5 . . ?
C43 C44 H44B 109.5 . . ?
C43 C44 H44C 109.5 . . ?
N1 C14 C16 111.8(3) . . ?
N1 C14 C15 106.5(3) . . ?
C16 C14 C15 105.8(3) . . ?
C17 C14 N1 110.6(3) . . ?
C17 C14 C16 110.3(3) . . ?
C17 C14 C15 111.7(4) . . ?
C19 C20 H20 120.4 . . ?
C19 C20 C21 119.2(3) . . ?
C21 C20 H20 120.4 . . ?
C49 C50 C55 120.6(3) . . ?
C51 C50 C49 118.0(3) . . ?
C51 C50 C55 121.4(3) . . ?
C38 C43 C44 119.8(3) . . ?
C42 C43 C38 119.0(3) . . ?
C42 C43 C44 121.3(3) . . ?
C24 C23 H23 120.2 . . ?
C22 C23 C24 119.6(3) . . ?
C22 C23 H23 120.2 . . ?
C25 C26 H26A 109.5 . . ?
C25 C26 H26B 109.5 . . ?
C25 C26 H26C 109.5 . . ?
H26A C26 H26B 109.5 . . ?
H26A C26 H26C 109.5 . . ?
H26B C26 H26C 109.5 . . ?
C36 C35 H35 115.3 . . ?
C34 C35 C36 129.4(3) . . ?
C34 C35 H35 115.3 . . ?
C52 C51 H51 118.8 . . ?
C50 C51 C52 122.3(3) . . ?
C50 C51 H51 118.8 . . ?
C4 C5 H5 120.2 . . ?
C4 C5 C6 119.6(4) . . ?
C6 C5 H5 120.2 . . ?
C48 C54 H54A 109.5 . . ?
C48 C54 H54B 109.5 . . ?
C48 C54 H54C 109.5 . . ?
H54A C54 H54B 109.5 . . ?
H54A C54 H54C 109.5 . . ?
H54B C54 H54C 109.5 . . ?
C52 C53 H53A 109.5 . . ?
C52 C53 H53B 109.5 . . ?
C52 C53 H53C 109.5 . . ?
H53A C53 H53B 109.5 . . ?
H53A C53 H53C 109.5 . . ?
H53B C53 H53C 109.5 . . ?
C10 C13 H13A 109.5 . . ?
C10 C13 H13B 109.5 . . ?
C10 C13 H13C 109.5 . . ?
H13A C13 H13B 109.5 . . ?
H13A C13 H13C 109.5 . . ?
H13B C13 H13C 109.5 . . ?
C10 C11 H11A 109.5 . . ?
C10 C11 H11B 109.5 . . ?
C10 C11 H11C 109.5 . . ?
H11A C11 H11B 109.5 . . ?
H11A C11 H11C 109.5 . . ?
H11B C11 H11C 109.5 . . ?
B6 B10 H10 122.2 . . ?
B6 B10 B5 59.6(2) . . ?
B6 B10 B9 107.5(3) . . ?
B6 B10 B7 107.3(3) . . ?
B6 B10 B8 60.0(2) . . ?
B5 B10 H10 122.0 . . ?
B5 B10 B7 59.7(2) . . ?
B9 B10 H10 121.8 . . ?
B9 B10 B5 107.7(3) . . ?
B9 B10 B7 60.1(2) . . ?
B9 B10 B8 60.0(2) . . ?
B7 B10 H10 121.9 . . ?
B8 B10 H10 121.5 . . ?
B8 B10 B5 107.9(3) . . ?
B8 B10 B7 108.1(3) . . ?
C29 C30 H30A 109.5 . . ?
C29 C30 H30B 109.5 . . ?
C29 C30 H30C 109.5 . . ?
H30A C30 H30B 109.5 . . ?
H30A C30 H30C 109.5 . . ?
H30B C30 H30C 109.5 . . ?
C2 B6 B10 106.7(3) . . ?
C2 B6 H6 123.4 . . ?
C2 B6 B5 59.6(2) . . ?
C2 B6 B2 59.1(2) . . ?
C2 B6 B8 106.3(3) . . ?
B10 B6 H6 121.6 . . ?
B10 B6 B8 60.2(2) . . ?
B5 B6 B10 60.6(2) . . ?
B5 B6 H6 120.9 . . ?
B5 B6 B8 108.8(3) . . ?
B2 B6 B10 108.7(3) . . ?
B2 B6 H6 121.2 . . ?
B2 B6 B5 108.8(3) . . ?
B2 B6 B8 60.3(2) . . ?
B8 B6 H6 121.8 . . ?
C2 B5 B10 105.0(3) . . ?
C2 B5 B6 58.2(2) . . ?
C2 B5 H5A 124.2 . . ?
C2 B5 B1 59.50(19) . . ?
C2 B5 B7 105.7(3) . . ?
B10 B5 H5A 122.2 . . ?
B6 B5 B10 59.9(2) . . ?
B6 B5 H5A 122.0 . . ?
B6 B5 B1 107.6(3) . . ?
B6 B5 B7 108.0(3) . . ?
B1 B5 B10 108.0(3) . . ?
B1 B5 H5A 121.5 . . ?
B1 B5 B7 59.9(2) . . ?
B7 B5 B10 60.3(2) . . ?
B7 B5 H5A 122.0 . . ?
C2 B1 B5 58.77(19) . . ?
C2 B1 H1 124.2 . . ?
C2 B1 B7 105.5(3) . . ?
C2 B1 B3 104.8(3) . . ?
C1 B1 C2 57.80(17) . . ?
C1 B1 B5 105.5(3) . . ?
C1 B1 H1 123.9 . . ?
C1 B1 B7 105.7(3) . . ?
C1 B1 B3 58.50(19) . . ?
B5 B1 H1 122.0 . . ?
B5 B1 B3 107.9(3) . . ?
B7 B1 B5 60.3(2) . . ?
B7 B1 H1 122.4 . . ?
B7 B1 B3 60.2(2) . . ?
B3 B1 H1 122.4 . . ?
C23 C22 H22 119.6 . . ?
C23 C22 C21 120.8(3) . . ?
C21 C22 H22 119.6 . . ?
C20 C21 H21 120.1 . . ?
C22 C21 C20 119.9(4) . . ?
C22 C21 H21 120.1 . . ?
C4 C9 H9 120.2 . . ?
C8 C9 C4 119.5(4) . . ?
C8 C9 H9 120.2 . . ?
B10 B9 H9A 121.4 . . ?
B10 B9 B7 60.4(2) . . ?
B10 B9 B4 108.2(3) . . ?
B10 B9 B8 60.1(2) . . ?
B7 B9 H9A 121.4 . . ?
B4 B9 H9A 121.9 . . ?
B4 B9 B7 107.9(3) . . ?
B3 B9 B10 108.3(3) . . ?
B3 B9 H9A 121.9 . . ?
B3 B9 B7 60.1(2) . . ?
B3 B9 B4 59.5(2) . . ?
B3 B9 B8 107.8(3) . . ?
B8 B9 H9A 121.6 . . ?
B8 B9 B7 108.4(3) . . ?
B8 B9 B4 60.2(2) . . ?
C9 C8 H8 119.8 . . ?
C7 C8 C9 120.4(4) . . ?
C7 C8 H8 119.8 . . ?
B10 B7 H7 122.2 . . ?
B5 B7 B10 59.9(2) . . ?
B5 B7 B9 107.4(3) . . ?
B5 B7 H7 121.9 . . ?
B5 B7 B3 107.5(3) . . ?
B1 B7 B10 107.7(3) . . ?
B1 B7 B5 59.9(2) . . ?
B1 B7 B9 107.7(3) . . ?
B1 B7 H7 121.7 . . ?
B1 B7 B3 60.1(2) . . ?
B9 B7 B10 59.5(2) . . ?
B9 B7 H7 122.2 . . ?
B3 B7 B10 107.0(3) . . ?
B3 B7 B9 59.5(2) . . ?
B3 B7 H7 122.2 . . ?
C2 B2 C1 58.36(18) . . ?
C2 B2 B6 58.5(2) . . ?
C2 B2 H2 123.7 . . ?
C2 B2 B4 105.8(3) . . ?
C2 B2 B8 105.6(3) . . ?
C1 B2 B6 105.2(3) . . ?
C1 B2 H2 123.9 . . ?
C1 B2 B4 58.69(19) . . ?
C1 B2 B8 105.6(3) . . ?
B6 B2 H2 122.3 . . ?
B6 B2 B4 108.1(3) . . ?
B6 B2 B8 60.2(2) . . ?
B4 B2 H2 121.9 . . ?
B4 B2 B8 60.3(2) . . ?
B8 B2 H2 122.5 . . ?
C25 C27 H27A 109.5 . . ?
C25 C27 H27B 109.5 . . ?
C25 C27 H27C 109.5 . . ?
H27A C27 H27B 109.5 . . ?
H27A C27 H27C 109.5 . . ?
H27B C27 H27C 109.5 . . ?
C39 C45 H45A 109.5 . . ?
C39 C45 H45B 109.5 . . ?
C39 C45 H45C 109.5 . . ?
H45A C45 H45B 109.5 . . ?
H45A C45 H45C 109.5 . . ?
H45B C45 H45C 109.5 . . ?
C1 B4 B9 105.3(3) . . ?
C1 B4 B2 59.11(19) . . ?
C1 B4 H4 124.0 . . ?
C1 B4 B3 58.98(19) . . ?
C1 B4 B8 105.5(2) . . ?
B9 B4 H4 122.5 . . ?
B9 B4 B8 59.7(2) . . ?
B2 B4 B9 107.5(3) . . ?
B2 B4 H4 121.7 . . ?
B2 B4 B8 59.9(2) . . ?
B3 B4 B9 59.9(2) . . ?
B3 B4 B2 107.9(3) . . ?
B3 B4 H4 121.6 . . ?
B3 B4 B8 107.7(3) . . ?
B8 B4 H4 122.3 . . ?
C10 C12 H12A 109.5 . . ?
C10 C12 H12B 109.5 . . ?
C10 C12 H12C 109.5 . . ?
H12A C12 H12B 109.5 . . ?
H12A C12 H12C 109.5 . . ?
H12B C12 H12C 109.5 . . ?
C1 B3 B1 59.18(18) . . ?
C1 B3 B9 106.0(3) . . ?
C1 B3 B7 105.8(2) . . ?
C1 B3 B4 59.1(2) . . ?
C1 B3 H3 123.9 . . ?
B1 B3 B7 59.7(2) . . ?
B1 B3 H3 121.6 . . ?
B9 B3 B1 108.1(3) . . ?
B9 B3 B7 60.4(2) . . ?
B9 B3 H3 121.9 . . ?
B7 B3 H3 121.9 . . ?
B4 B3 B1 108.4(2) . . ?
B4 B3 B9 60.6(2) . . ?
B4 B3 B7 109.0(3) . . ?
B4 B3 H3 120.9 . . ?
C41 C46 H46A 109.5 . . ?
C41 C46 H46B 109.5 . . ?
C41 C46 H46C 109.5 . . ?
H46A C46 H46B 109.5 . . ?
H46A C46 H46C 109.5 . . ?
H46B C46 H46C 109.5 . . ?
C29 C31 H31A 109.5 . . ?
C29 C31 H31B 109.5 . . ?
C29 C31 H31C 109.5 . . ?
H31A C31 H31B 109.5 . . ?
H31A C31 H31C 109.5 . . ?
H31B C31 H31C 109.5 . . ?
C8 C7 H7A 119.6 . . ?
C8 C7 C6 120.9(4) . . ?
C6 C7 H7A 119.6 . . ?
C5 C6 H6A 120.1 . . ?
C7 C6 C5 119.7(4) . . ?
C7 C6 H6A 120.1 . . ?
B10 B8 B4 108.0(3) . . ?
B10 B8 H8A 121.7 . . ?
B6 B8 B10 59.9(2) . . ?
B6 B8 B9 107.3(3) . . ?
B6 B8 B2 59.6(2) . . ?
B6 B8 B4 107.3(3) . . ?
B6 B8 H8A 122.3 . . ?
B9 B8 B10 59.9(2) . . ?
B9 B8 B4 60.1(2) . . ?
B9 B8 H8A 121.9 . . ?
B2 B8 B10 107.8(3) . . ?
B2 B8 B9 107.8(3) . . ?
B2 B8 B4 59.8(2) . . ?
B2 B8 H8A 121.9 . . ?
B4 B8 H8A 121.8 . . ?
C14 C16 H16A 109.5 . . ?
C14 C16 H16B 109.5 . . ?
C14 C16 H16C 109.5 . . ?
H16A C16 H16B 109.5 . . ?
H16A C16 H16C 109.5 . . ?
H16B C16 H16C 109.5 . . ?
C14 C15 H15A 109.5 . . ?
C14 C15 H15B 109.5 . . ?
C14 C15 H15C 109.5 . . ?
H15A C15 H15B 109.5 . . ?
H15A C15 H15C 109.5 . . ?
H15B C15 H15C 109.5 . . ?
C50 C55 H55A 109.5 . . ?
C50 C55 H55B 109.5 . . ?
C50 C55 H55C 109.5 . . ?
H55A C55 H55B 109.5 . . ?
H55A C55 H55C 109.5 . . ?
H55B C55 H55C 109.5 . . ?
C14 C17 H17A 109.5 . . ?
C14 C17 H17B 109.5 . . ?
C14 C17 H17C 109.5 . . ?
H17A C17 H17B 109.5 . . ?
H17A C17 H17C 109.5 . . ?
H17B C17 H17C 109.5 . . ?

loop_
_geom_bond_atom_site_label_1
_geom_bond_atom_site_label_2
_geom_bond_distance
_geom_bond_site_symmetry_2
_geom_bond_publ_flag
Cu1 Si1 2.2127(10) . ?
Cu1 N6 1.968(2) . ?
Cu1 N5 1.964(2) . ?
Si2 Si1 2.2060(11) . ?
Si2 N2 1.852(3) . ?
Si2 N1 1.851(2) . ?
Si2 C3 2.302(3) . ?
Si2 C1 1.928(3) . ?
Si3 Si1 2.2093(12) . ?
Si3 N4 1.867(2) . ?
Si3 N3 1.839(3) . ?
Si3 C18 2.306(3) . ?
Si3 C2 1.934(3) . ?
N4 C18 1.322(4) . ?
N4 C29 1.499(4) . ?
N6 C47 1.425(4) . ?
N6 C36 1.321(4) . ?
N5 C38 1.428(3) . ?
N5 C34 1.314(4) . ?
N2 C3 1.339(4) . ?
N2 C10 1.481(4) . ?
N1 C3 1.332(4) . ?
N1 C14 1.494(4) . ?
N3 C18 1.350(4) . ?
N3 C25 1.481(4) . ?
C47 C48 1.396(4) . ?
C47 C52 1.399(4) . ?
C3 C4 1.489(4) . ?
C18 C19 1.491(4) . ?
C36 C37 1.511(4) . ?
C36 C35 1.407(4) . ?
C19 C24 1.384(4) . ?
C19 C20 1.381(5) . ?
C29 C32 1.537(4) . ?
C29 C30 1.536(4) . ?
C29 C31 1.513(5) . ?
C2 C1 1.673(4) . ?
C2 B6 1.696(5) . ?
C2 B5 1.722(5) . ?
C2 B1 1.736(4) . ?
C2 B2 1.708(5) . ?
C38 C39 1.391(4) . ?
C38 C43 1.403(4) . ?
C4 C5 1.384(5) . ?
C4 C9 1.390(5) . ?
C48 C49 1.388(4) . ?
C48 C54 1.499(4) . ?
C10 C13 1.524(4) . ?
C10 C11 1.524(5) . ?
C10 C12 1.529(4) . ?
C1 B1 1.726(5) . ?
C1 B2 1.723(5) . ?
C1 B4 1.715(5) . ?
C1 B3 1.714(4) . ?
C25 C28 1.533(4) . ?
C25 C26 1.526(5) . ?
C25 C27 1.522(5) . ?
C24 H24 0.9500 . ?
C24 C23 1.388(5) . ?
C39 C40 1.398(4) . ?
C39 C45 1.513(5) . ?
C34 C33 1.521(4) . ?
C34 C35 1.406(4) . ?
C52 C51 1.396(4) . ?
C52 C53 1.501(5) . ?
C41 C40 1.390(5) . ?
C41 C42 1.386(5) . ?
C41 C46 1.512(4) . ?
C40 H40 0.9500 . ?
C32 H32A 0.9800 . ?
C32 H32B 0.9800 . ?
C32 H32C 0.9800 . ?
C37 H37A 0.9800 . ?
C37 H37B 0.9800 . ?
C37 H37C 0.9800 . ?
C28 H28A 0.9800 . ?
C28 H28B 0.9800 . ?
C28 H28C 0.9800 . ?
C42 H42 0.9500 . ?
C42 C43 1.387(4) . ?
C49 H49 0.9500 . ?
C49 C50 1.392(5) . ?
C33 H33A 0.9800 . ?
C33 H33B 0.9800 . ?
C33 H33C 0.9800 . ?
C44 H44A 0.9800 . ?
C44 H44B 0.9800 . ?
C44 H44C 0.9800 . ?
C44 C43 1.507(5) . ?
C14 C16 1.526(5) . ?
C14 C15 1.546(5) . ?
C14 C17 1.487(5) . ?
C20 H20 0.9500 . ?
C20 C21 1.388(5) . ?
C50 C51 1.381(5) . ?
C50 C55 1.518(4) . ?
C23 H23 0.9500 . ?
C23 C22 1.373(6) . ?
C26 H26A 0.9800 . ?
C26 H26B 0.9800 . ?
C26 H26C 0.9800 . ?
C35 H35 0.9500 . ?
C51 H51 0.9500 . ?
C5 H5 0.9500 . ?
C5 C6 1.397(5) . ?
C54 H54A 0.9800 . ?
C54 H54B 0.9800 . ?
C54 H54C 0.9800 . ?
C53 H53A 0.9800 . ?
C53 H53B 0.9800 . ?
C53 H53C 0.9800 . ?
C13 H13A 0.9800 . ?
C13 H13B 0.9800 . ?
C13 H13C 0.9800 . ?
C11 H11A 0.9800 . ?
C11 H11B 0.9800 . ?
C11 H11C 0.9800 . ?
B10 H10 1.1200 . ?
B10 B6 1.772(5) . ?
B10 B5 1.785(6) . ?
B10 B9 1.775(6) . ?
B10 B7 1.792(6) . ?
B10 B8 1.778(6) . ?
C30 H30A 0.9800 . ?
C30 H30B 0.9800 . ?
C30 H30C 0.9800 . ?
B6 H6 1.1200 . ?
B6 B5 1.767(5) . ?
B6 B2 1.764(5) . ?
B6 B8 1.774(5) . ?
B5 H5A 1.1200 . ?
B5 B1 1.774(5) . ?
B5 B7 1.781(5) . ?
B1 H1 1.1200 . ?
B1 B7 1.774(5) . ?
B1 B3 1.780(5) . ?
C22 H22 0.9500 . ?
C22 C21 1.383(6) . ?
C21 H21 0.9500 . ?
C9 H9 0.9500 . ?
C9 C8 1.390(5) . ?
B9 H9A 1.1200 . ?
B9 B7 1.786(6) . ?
B9 B4 1.785(6) . ?
B9 B3 1.772(6) . ?
B9 B8 1.777(6) . ?
C8 H8 0.9500 . ?
C8 C7 1.361(6) . ?
B7 H7 1.1200 . ?
B7 B3 1.782(6) . ?
B2 H2 1.1200 . ?
B2 B4 1.776(5) . ?
B2 B8 1.777(5) . ?
C27 H27A 0.9800 . ?
C27 H27B 0.9800 . ?
C27 H27C 0.9800 . ?
C45 H45A 0.9800 . ?
C45 H45B 0.9800 . ?
C45 H45C 0.9800 . ?
B4 H4 1.1200 . ?
B4 B3 1.765(6) . ?
B4 B8 1.785(5) . ?
C12 H12A 0.9800 . ?
C12 H12B 0.9800 . ?
C12 H12C 0.9800 . ?
B3 H3 1.1200 . ?
C46 H46A 0.9800 . ?
C46 H46B 0.9800 . ?
C46 H46C 0.9800 . ?
C31 H31A 0.9800 . ?
C31 H31B 0.9800 . ?
C31 H31C 0.9800 . ?
C7 H7A 0.9500 . ?
C7 C6 1.373(7) . ?
C6 H6A 0.9500 . ?
B8 H8A 1.1200 . ?
C16 H16A 0.9800 . ?
C16 H16B 0.9800 . ?
C16 H16C 0.9800 . ?
C15 H15A 0.9800 . ?
C15 H15B 0.9800 . ?
C15 H15C 0.9800 . ?
C55 H55A 0.9800 . ?
C55 H55B 0.9800 . ?
C55 H55C 0.9800 . ?
C17 H17A 0.9800 . ?
C17 H17B 0.9800 . ?
C17 H17C 0.9800 . ?

loop_
_geom_torsion_atom_site_label_1
_geom_torsion_atom_site_label_2
_geom_torsion_atom_site_label_3
_geom_torsion_atom_site_label_4
_geom_torsion
_geom_torsion_site_symmetry_1
_geom_torsion_site_symmetry_2
_geom_torsion_site_symmetry_3
_geom_torsion_site_symmetry_4
_geom_torsion_publ_flag
Cu1 N6 C47 C48 -82.9(3) . . . . ?
Cu1 N6 C47 C52 97.6(3) . . . . ?
Cu1 N6 C36 C37 179.5(2) . . . . ?
Cu1 N6 C36 C35 -1.2(4) . . . . ?
Cu1 N5 C38 C39 -86.9(3) . . . . ?
Cu1 N5 C38 C43 92.0(3) . . . . ?
Cu1 N5 C34 C33 179.6(2) . . . . ?
Cu1 N5 C34 C35 0.5(4) . . . . ?
Si2 N2 C3 N1 2.9(2) . . . . ?
Si2 N2 C3 C4 -179.2(3) . . . . ?
Si2 N2 C10 C13 -37.1(4) . . . . ?
Si2 N2 C10 C11 81.1(3) . . . . ?
Si2 N2 C10 C12 -155.9(3) . . . . ?
Si2 N1 C3 N2 -2.9(2) . . . . ?
Si2 N1 C3 C4 179.3(3) . . . . ?
Si2 N1 C14 C16 -127.0(3) . . . . ?
Si2 N1 C14 C15 -11.9(5) . . . . ?
Si2 N1 C14 C17 109.7(4) . . . . ?
Si2 C1 B1 C2 102.6(2) . . . . ?
Si2 C1 B1 B5 138.5(2) . . . . ?
Si2 C1 B1 B7 -158.7(2) . . . . ?
Si2 C1 B1 B3 -119.8(2) . . . . ?
Si2 C1 B2 C2 -99.2(2) . . . . ?
Si2 C1 B2 B6 -135.6(2) . . . . ?
Si2 C1 B2 B4 122.2(3) . . . . ?
Si2 C1 B2 B8 161.8(2) . . . . ?
Si2 C1 B4 B9 153.9(2) . . . . ?
Si2 C1 B4 B2 -104.6(3) . . . . ?
Si2 C1 B4 B3 114.4(3) . . . . ?
Si2 C1 B4 B8 -144.0(2) . . . . ?
Si2 C1 B3 B1 97.9(3) . . . . ?
Si2 C1 B3 B9 -160.2(2) . . . . ?
Si2 C1 B3 B7 136.7(3) . . . . ?
Si2 C1 B3 B4 -120.2(3) . . . . ?
Si3 N4 C18 N3 -2.0(2) . . . . ?
Si3 N4 C18 C19 -177.9(3) . . . . ?
Si3 N4 C29 C32 -136.8(3) . . . . ?
Si3 N4 C29 C30 -19.3(4) . . . . ?
Si3 N4 C29 C31 100.7(3) . . . . ?
Si3 N3 C18 N4 2.0(2) . . . . ?
Si3 N3 C18 C19 178.2(3) . . . . ?
Si3 N3 C25 C28 -31.3(4) . . . . ?
Si3 N3 C25 C26 -150.8(2) . . . . ?
Si3 N3 C25 C27 85.9(3) . . . . ?
Si3 C2 C1 Si2 7.3(2) . . . . ?
Si3 C2 C1 B1 111.4(2) . . . . ?
Si3 C2 C1 B2 -103.8(2) . . . . ?
Si3 C2 C1 B4 -142.4(2) . . . . ?
Si3 C2 C1 B3 151.0(2) . . . . ?
Si3 C2 B6 B10 -161.1(2) . . . . ?
Si3 C2 B6 B5 -121.5(3) . . . . ?
Si3 C2 B6 B2 96.8(3) . . . . ?
Si3 C2 B6 B8 135.9(3) . . . . ?
Si3 C2 B5 B10 154.2(2) . . . . ?
Si3 C2 B5 B6 115.3(3) . . . . ?
Si3 C2 B5 B1 -103.4(3) . . . . ?
Si3 C2 B5 B7 -143.0(3) . . . . ?
Si3 C2 B1 C1 -98.0(2) . . . . ?
Si3 C2 B1 B5 123.3(3) . . . . ?
Si3 C2 B1 B7 162.9(2) . . . . ?
Si3 C2 B1 B3 -134.5(2) . . . . ?
Si3 C2 B2 C1 101.4(2) . . . . ?
Si3 C2 B2 B6 -120.8(2) . . . . ?
Si3 C2 B2 B4 137.3(2) . . . . ?
Si3 C2 B2 B8 -159.7(2) . . . . ?
Si1 Si2 N2 C3 116.17(16) . . . . ?
Si1 Si2 N2 C10 -41.5(3) . . . . ?
Si1 Si2 N1 C3 -118.84(17) . . . . ?
Si1 Si2 N1 C14 51.1(4) . . . . ?
Si1 Si3 N4 C18 -119.22(16) . . . . ?
Si1 Si3 N4 C29 53.3(3) . . . . ?
Si1 Si3 N3 C18 117.64(16) . . . . ?
Si1 Si3 N3 C25 -42.8(3) . . . . ?
N4 Si3 N3 C18 -1.47(16) . . . . ?
N4 Si3 N3 C25 -162.0(3) . . . . ?
N4 C18 C19 C24 -96.1(4) . . . . ?
N4 C18 C19 C20 85.0(4) . . . . ?
N6 C47 C48 C49 -176.3(3) . . . . ?
N6 C47 C48 C54 2.9(4) . . . . ?
N6 C47 C52 C51 175.2(3) . . . . ?
N6 C47 C52 C53 -5.7(4) . . . . ?
N6 C36 C35 C34 0.9(5) . . . . ?
N5 C38 C39 C40 -178.0(3) . . . . ?
N5 C38 C39 C45 1.6(5) . . . . ?
N5 C38 C43 C42 175.9(3) . . . . ?
N5 C38 C43 C44 -5.0(4) . . . . ?
N5 C34 C35 C36 -0.4(6) . . . . ?
N2 Si2 N1 C3 2.10(17) . . . . ?
N2 Si2 N1 C14 172.0(4) . . . . ?
N2 C3 C4 C5 89.3(4) . . . . ?
N2 C3 C4 C9 -89.6(4) . . . . ?
N1 Si2 N2 C3 -2.09(17) . . . . ?
N1 Si2 N2 C10 -159.8(3) . . . . ?
N1 C3 C4 C5 -93.2(4) . . . . ?
N1 C3 C4 C9 87.8(4) . . . . ?
N3 Si3 N4 C18 1.50(17) . . . . ?
N3 Si3 N4 C29 174.0(3) . . . . ?
N3 C18 C19 C24 88.6(4) . . . . ?
N3 C18 C19 C20 -90.2(4) . . . . ?
C47 N6 C36 C37 2.1(4) . . . . ?
C47 N6 C36 C35 -178.5(3) . . . . ?
C47 C48 C49 C50 0.0(5) . . . . ?
C47 C52 C51 C50 2.4(5) . . . . ?
C3 Si2 N2 C10 -157.7(4) . . . . ?
C3 Si2 N1 C14 169.9(4) . . . . ?
C3 N2 C10 C13 172.3(3) . . . . ?
C3 N2 C10 C11 -69.5(4) . . . . ?
C3 N2 C10 C12 53.5(4) . . . . ?
C3 N1 C14 C16 39.9(4) . . . . ?
C3 N1 C14 C15 155.0(3) . . . . ?
C3 N1 C14 C17 -83.4(5) . . . . ?
C3 C4 C5 C6 -178.3(3) . . . . ?
C3 C4 C9 C8 178.7(3) . . . . ?
C18 Si3 N4 C29 172.5(4) . . . . ?
C18 Si3 N3 C25 -160.5(4) . . . . ?
C18 N4 C29 C32 33.5(4) . . . . ?
C18 N4 C29 C30 151.0(3) . . . . ?
C18 N4 C29 C31 -89.1(4) . . . . ?
C18 N3 C25 C28 174.4(3) . . . . ?
C18 N3 C25 C26 54.9(4) . . . . ?
C18 N3 C25 C27 -68.4(4) . . . . ?
C18 C19 C24 C23 -176.8(3) . . . . ?
C18 C19 C20 C21 176.2(3) . . . . ?
C36 N6 C47 C48 94.5(3) . . . . ?
C36 N6 C47 C52 -85.0(3) . . . . ?
C19 C24 C23 C22 0.1(5) . . . . ?
C19 C20 C21 C22 1.1(5) . . . . ?
C29 N4 C18 Si3 -173.6(3) . . . . ?
C29 N4 C18 N3 -175.6(3) . . . . ?
C29 N4 C18 C19 8.5(5) . . . . ?
C2 Si3 N4 C18 100.41(19) . . . . ?
C2 Si3 N4 C29 -87.1(3) . . . . ?
C2 Si3 N3 C18 -104.42(18) . . . . ?
C2 Si3 N3 C25 95.1(3) . . . . ?
C2 C1 B1 B5 35.9(2) . . . . ?
C2 C1 B1 B7 98.7(3) . . . . ?
C2 C1 B1 B3 137.7(3) . . . . ?
C2 C1 B2 B6 -36.4(2) . . . . ?
C2 C1 B2 B4 -138.6(3) . . . . ?
C2 C1 B2 B8 -99.1(3) . . . . ?
C2 C1 B4 B9 -63.7(3) . . . . ?
C2 C1 B4 B2 37.8(2) . . . . ?
C2 C1 B4 B3 -103.2(3) . . . . ?
C2 C1 B4 B8 -1.5(3) . . . . ?
C2 C1 B3 B1 -39.2(2) . . . . ?
C2 C1 B3 B9 62.7(3) . . . . ?
C2 C1 B3 B7 -0.4(4) . . . . ?
C2 C1 B3 B4 102.7(3) . . . . ?
C2 B6 B5 B10 -135.5(3) . . . . ?
C2 B6 B5 B1 -34.5(2) . . . . ?
C2 B6 B5 B7 -97.7(3) . . . . ?
C2 B6 B2 C1 36.4(2) . . . . ?
C2 B6 B2 B4 97.8(3) . . . . ?
C2 B6 B2 B8 135.8(3) . . . . ?
C2 B6 B8 B10 100.2(3) . . . . ?
C2 B6 B8 B9 62.3(3) . . . . ?
C2 B6 B8 B2 -38.6(2) . . . . ?
C2 B6 B8 B4 -1.0(4) . . . . ?
C2 B5 B1 C1 -35.4(2) . . . . ?
C2 B5 B1 B7 -134.9(3) . . . . ?
C2 B5 B1 B3 -96.7(3) . . . . ?
C2 B5 B7 B10 -98.6(3) . . . . ?
C2 B5 B7 B1 39.4(3) . . . . ?
C2 B5 B7 B9 -61.4(3) . . . . ?
C2 B5 B7 B3 1.3(4) . . . . ?
C2 B1 B7 B10 -1.5(3) . . . . ?
C2 B1 B7 B5 -38.9(2) . . . . ?
C2 B1 B7 B9 61.3(3) . . . . ?
C2 B1 B7 B3 98.4(3) . . . . ?
C2 B1 B3 C1 36.1(2) . . . . ?
C2 B1 B3 B9 -62.1(3) . . . . ?
C2 B1 B3 B7 -99.6(3) . . . . ?
C2 B1 B3 B4 2.2(3) . . . . ?
C2 B2 B4 C1 -35.8(2) . . . . ?
C2 B2 B4 B9 61.9(3) . . . . ?
C2 B2 B4 B3 -1.3(4) . . . . ?
C2 B2 B4 B8 99.3(3) . . . . ?
C2 B2 B8 B10 1.3(3) . . . . ?
C2 B2 B8 B6 38.1(2) . . . . ?
C2 B2 B8 B9 -61.9(3) . . . . ?
C2 B2 B8 B4 -99.6(3) . . . . ?
C38 N5 C34 C33 -4.0(4) . . . . ?
C38 N5 C34 C35 176.9(3) . . . . ?
C38 C39 C40 C41 1.1(5) . . . . ?
C4 C5 C6 C7 -1.2(5) . . . . ?
C4 C9 C8 C7 0.5(6) . . . . ?
C48 C47 C52 C51 -4.4(4) . . . . ?
C48 C47 C52 C53 174.8(3) . . . . ?
C48 C49 C50 C51 -1.9(5) . . . . ?
C48 C49 C50 C55 179.9(3) . . . . ?
C10 N2 C3 Si2 160.0(3) . . . . ?
C10 N2 C3 N1 162.9(3) . . . . ?
C10 N2 C3 C4 -19.2(5) . . . . ?
C1 Si2 N2 C3 -106.09(19) . . . . ?
C1 Si2 N2 C10 96.2(3) . . . . ?
C1 Si2 N1 C3 100.80(19) . . . . ?
C1 Si2 N1 C14 -89.3(3) . . . . ?
C1 C2 B6 B10 63.1(3) . . . . ?
C1 C2 B6 B5 102.7(3) . . . . ?
C1 C2 B6 B2 -39.0(2) . . . . ?
C1 C2 B6 B8 0.1(3) . . . . ?
C1 C2 B5 B10 -64.4(3) . . . . ?
C1 C2 B5 B6 -103.3(3) . . . . ?
C1 C2 B5 B1 37.9(2) . . . . ?
C1 C2 B5 B7 -1.6(3) . . . . ?
C1 C2 B1 B5 -138.7(3) . . . . ?
C1 C2 B1 B7 -99.0(3) . . . . ?
C1 C2 B1 B3 -36.4(2) . . . . ?
C1 C2 B2 B6 137.8(2) . . . . ?
C1 C2 B2 B4 36.0(2) . . . . ?
C1 C2 B2 B8 98.9(3) . . . . ?
C1 B1 B7 B10 -61.7(3) . . . . ?
C1 B1 B7 B5 -99.2(3) . . . . ?
C1 B1 B7 B9 1.1(3) . . . . ?
C1 B1 B7 B3 38.2(2) . . . . ?
C1 B1 B3 B9 -98.2(3) . . . . ?
C1 B1 B3 B7 -135.7(3) . . . . ?
C1 B1 B3 B4 -34.0(2) . . . . ?
C1 B2 B4 B9 97.7(3) . . . . ?
C1 B2 B4 B3 34.5(2) . . . . ?
C1 B2 B4 B8 135.1(3) . . . . ?
C1 B2 B8 B10 62.1(3) . . . . ?
C1 B2 B8 B6 98.9(3) . . . . ?
C1 B2 B8 B9 -1.1(3) . . . . ?
C1 B2 B8 B4 -38.8(2) . . . . ?
C1 B4 B3 B1 34.0(2) . . . . ?
C1 B4 B3 B9 134.8(3) . . . . ?
C1 B4 B3 B7 97.4(3) . . . . ?
C1 B4 B8 B10 -61.6(3) . . . . ?
C1 B4 B8 B6 1.5(4) . . . . ?
C1 B4 B8 B9 -98.9(3) . . . . ?
C1 B4 B8 B2 39.0(2) . . . . ?
C25 N3 C18 Si3 162.4(4) . . . . ?
C25 N3 C18 N4 164.5(3) . . . . ?
C25 N3 C18 C19 -19.4(5) . . . . ?
C24 C19 C20 C21 -2.6(5) . . . . ?
C24 C23 C22 C21 -1.6(5) . . . . ?
C39 C38 C43 C42 -5.3(5) . . . . ?
C39 C38 C43 C44 173.8(3) . . . . ?
C34 N5 C38 C39 96.7(4) . . . . ?
C34 N5 C38 C43 -84.5(4) . . . . ?
C52 C47 C48 C49 3.2(4) . . . . ?
C52 C47 C48 C54 -177.5(3) . . . . ?
C41 C42 C43 C38 3.3(5) . . . . ?
C41 C42 C43 C44 -175.8(3) . . . . ?
C40 C41 C42 C43 0.9(5) . . . . ?
C37 C36 C35 C34 -179.8(3) . . . . ?
C42 C41 C40 C39 -3.1(5) . . . . ?
C49 C50 C51 C52 0.6(5) . . . . ?
C33 C34 C35 C36 -179.6(3) . . . . ?
C14 N1 C3 Si2 -171.4(4) . . . . ?
C14 N1 C3 N2 -174.3(3) . . . . ?
C14 N1 C3 C4 7.9(5) . . . . ?
C20 C19 C24 C23 2.0(5) . . . . ?
C43 C38 C39 C40 3.2(5) . . . . ?
C43 C38 C39 C45 -177.2(3) . . . . ?
C23 C22 C21 C20 1.0(5) . . . . ?
C5 C4 C9 C8 -0.3(5) . . . . ?
C54 C48 C49 C50 -179.2(3) . . . . ?
C53 C52 C51 C50 -176.7(3) . . . . ?
B10 B6 B5 C2 135.5(3) . . . . ?
B10 B6 B5 B1 101.0(3) . . . . ?
B10 B6 B5 B7 37.8(3) . . . . ?
B10 B6 B2 C2 -98.7(3) . . . . ?
B10 B6 B2 C1 -62.3(3) . . . . ?
B10 B6 B2 B4 -0.9(4) . . . . ?
B10 B6 B2 B8 37.1(3) . . . . ?
B10 B6 B8 B9 -37.9(3) . . . . ?
B10 B6 B8 B2 -138.8(3) . . . . ?
B10 B6 B8 B4 -101.2(3) . . . . ?
B10 B5 B1 C2 97.1(3) . . . . ?
B10 B5 B1 C1 61.7(3) . . . . ?
B10 B5 B1 B7 -37.7(3) . . . . ?
B10 B5 B1 B3 0.4(3) . . . . ?
B10 B5 B7 B1 137.9(3) . . . . ?
B10 B5 B7 B9 37.2(3) . . . . ?
B10 B5 B7 B3 99.9(3) . . . . ?
B10 B9 B7 B5 -37.4(3) . . . . ?
B10 B9 B7 B1 -100.5(3) . . . . ?
B10 B9 B7 B3 -137.9(3) . . . . ?
B10 B9 B4 C1 61.8(3) . . . . ?
B10 B9 B4 B2 0.0(4) . . . . ?
B10 B9 B4 B3 100.9(3) . . . . ?
B10 B9 B4 B8 -37.4(3) . . . . ?
B10 B9 B3 C1 -61.5(4) . . . . ?
B10 B9 B3 B1 0.6(4) . . . . ?
B10 B9 B3 B7 37.9(3) . . . . ?
B10 B9 B3 B4 -100.8(3) . . . . ?
B10 B9 B8 B6 37.9(3) . . . . ?
B10 B9 B8 B2 100.7(3) . . . . ?
B10 B9 B8 B4 138.2(3) . . . . ?
B10 B7 B3 C1 62.5(3) . . . . ?
B10 B7 B3 B1 101.0(3) . . . . ?
B10 B7 B3 B9 -37.2(2) . . . . ?
B10 B7 B3 B4 0.3(3) . . . . ?
B6 C2 C1 Si2 150.7(2) . . . . ?
B6 C2 C1 B1 -105.3(3) . . . . ?
B6 C2 C1 B2 39.5(2) . . . . ?
B6 C2 C1 B4 1.0(3) . . . . ?
B6 C2 C1 B3 -65.7(3) . . . . ?
B6 C2 B5 B10 38.9(2) . . . . ?
B6 C2 B5 B1 141.2(3) . . . . ?
B6 C2 B5 B7 101.7(3) . . . . ?
B6 C2 B1 C1 101.8(3) . . . . ?
B6 C2 B1 B5 -36.9(3) . . . . ?
B6 C2 B1 B7 2.7(3) . . . . ?
B6 C2 B1 B3 65.3(3) . . . . ?
B6 C2 B2 C1 -137.8(2) . . . . ?
B6 C2 B2 B4 -101.8(3) . . . . ?
B6 C2 B2 B8 -38.9(2) . . . . ?
B6 B10 B5 C2 -38.1(2) . . . . ?
B6 B10 B5 B1 -100.3(3) . . . . ?
B6 B10 B5 B7 -137.9(3) . . . . ?
B6 B10 B9 B7 100.2(3) . . . . ?
B6 B10 B9 B4 -0.5(4) . . . . ?
B6 B10 B9 B3 62.5(4) . . . . ?
B6 B10 B9 B8 -38.0(3) . . . . ?
B6 B10 B7 B5 37.3(3) . . . . ?
B6 B10 B7 B1 -0.2(4) . . . . ?
B6 B10 B7 B9 -100.7(3) . . . . ?
B6 B10 B7 B3 -63.5(3) . . . . ?
B6 B10 B8 B9 137.3(3) . . . . ?
B6 B10 B8 B2 36.7(3) . . . . ?
B6 B10 B8 B4 99.9(3) . . . . ?
B6 B5 B1 C2 33.9(2) . . . . ?
B6 B5 B1 C1 -1.5(3) . . . . ?
B6 B5 B1 B7 -101.0(3) . . . . ?
B6 B5 B1 B3 -62.8(3) . . . . ?
B6 B5 B7 B10 -37.6(3) . . . . ?
B6 B5 B7 B1 100.4(3) . . . . ?
B6 B5 B7 B9 -0.4(4) . . . . ?
B6 B5 B7 B3 62.3(4) . . . . ?
B6 B2 B4 C1 -97.2(3) . . . . ?
B6 B2 B4 B9 0.5(4) . . . . ?
B6 B2 B4 B3 -62.6(3) . . . . ?
B6 B2 B4 B8 37.9(3) . . . . ?
B6 B2 B8 B10 -36.8(3) . . . . ?
B6 B2 B8 B9 -100.0(3) . . . . ?
B6 B2 B8 B4 -137.7(3) . . . . ?
B5 C2 C1 Si2 -142.4(2) . . . . ?
B5 C2 C1 B1 -38.3(2) . . . . ?
B5 C2 C1 B2 106.5(3) . . . . ?
B5 C2 C1 B4 67.9(3) . . . . ?
B5 C2 C1 B3 1.3(3) . . . . ?
B5 C2 B6 B10 -39.6(3) . . . . ?
B5 C2 B6 B2 -141.7(2) . . . . ?
B5 C2 B6 B8 -102.6(3) . . . . ?
B5 C2 B1 C1 138.7(3) . . . . ?
B5 C2 B1 B7 39.7(2) . . . . ?
B5 C2 B1 B3 102.2(3) . . . . ?
B5 C2 B2 C1 -101.1(3) . . . . ?
B5 C2 B2 B6 36.7(2) . . . . ?
B5 C2 B2 B4 -65.1(3) . . . . ?
B5 C2 B2 B8 -2.2(3) . . . . ?
B5 B10 B6 C2 39.2(2) . . . . ?
B5 B10 B6 B2 101.5(3) . . . . ?
B5 B10 B6 B8 138.7(3) . . . . ?
B5 B10 B9 B7 37.4(3) . . . . ?
B5 B10 B9 B4 -63.4(4) . . . . ?
B5 B10 B9 B3 -0.4(4) . . . . ?
B5 B10 B9 B8 -100.8(3) . . . . ?
B5 B10 B7 B1 -37.5(3) . . . . ?
B5 B10 B7 B9 -138.0(3) . . . . ?
B5 B10 B7 B3 -100.8(3) . . . . ?
B5 B10 B8 B6 -36.7(3) . . . . ?
B5 B10 B8 B9 100.6(3) . . . . ?
B5 B10 B8 B2 -0.1(4) . . . . ?
B5 B10 B8 B4 63.1(3) . . . . ?
B5 B6 B2 C2 -34.4(2) . . . . ?
B5 B6 B2 C1 2.0(3) . . . . ?
B5 B6 B2 B4 63.5(3) . . . . ?
B5 B6 B2 B8 101.5(3) . . . . ?
B5 B6 B8 B10 37.4(3) . . . . ?
B5 B6 B8 B9 -0.5(4) . . . . ?
B5 B6 B8 B2 -101.4(3) . . . . ?
B5 B6 B8 B4 -63.8(3) . . . . ?
B5 B1 B7 B10 37.5(3) . . . . ?
B5 B1 B7 B9 100.2(3) . . . . ?
B5 B1 B7 B3 137.3(3) . . . . ?
B5 B1 B3 C1 97.5(3) . . . . ?
B5 B1 B3 B9 -0.6(3) . . . . ?
B5 B1 B3 B7 -38.2(3) . . . . ?
B5 B1 B3 B4 63.6(3) . . . . ?
B5 B7 B3 C1 -0.6(4) . . . . ?
B5 B7 B3 B1 37.9(3) . . . . ?
B5 B7 B3 B9 -100.2(3) . . . . ?
B5 B7 B3 B4 -62.8(3) . . . . ?
B1 C2 C1 Si2 -104.0(2) . . . . ?
B1 C2 C1 B2 144.8(3) . . . . ?
B1 C2 C1 B4 106.2(3) . . . . ?
B1 C2 C1 B3 39.6(3) . . . . ?
B1 C2 B6 B10 -2.9(4) . . . . ?
B1 C2 B6 B5 36.7(2) . . . . ?
B1 C2 B6 B2 -105.0(3) . . . . ?
B1 C2 B6 B8 -65.9(3) . . . . ?
B1 C2 B5 B10 -102.4(3) . . . . ?
B1 C2 B5 B6 -141.2(3) . . . . ?
B1 C2 B5 B7 -39.5(3) . . . . ?
B1 C2 B2 C1 -33.2(2) . . . . ?
B1 C2 B2 B6 104.6(3) . . . . ?
B1 C2 B2 B4 2.8(3) . . . . ?
B1 C2 B2 B8 65.7(3) . . . . ?
B1 C1 B2 C2 33.3(2) . . . . ?
B1 C1 B2 B6 -3.1(3) . . . . ?
B1 C1 B2 B4 -105.3(3) . . . . ?
B1 C1 B2 B8 -65.8(3) . . . . ?
B1 C1 B4 B9 2.9(3) . . . . ?
B1 C1 B4 B2 104.4(3) . . . . ?
B1 C1 B4 B3 -36.6(3) . . . . ?
B1 C1 B4 B8 65.1(3) . . . . ?
B1 C1 B3 B9 101.8(3) . . . . ?
B1 C1 B3 B7 38.8(3) . . . . ?
B1 C1 B3 B4 141.8(3) . . . . ?
B1 B5 B7 B10 -137.9(3) . . . . ?
B1 B5 B7 B9 -100.8(3) . . . . ?
B1 B5 B7 B3 -38.0(3) . . . . ?
B1 B7 B3 C1 -38.5(2) . . . . ?
B1 B7 B3 B9 -138.2(3) . . . . ?
B1 B7 B3 B4 -100.7(3) . . . . ?
C9 C4 C5 C6 0.6(5) . . . . ?
C9 C8 C7 C6 -1.0(6) . . . . ?
B9 B10 B6 C2 -61.5(4) . . . . ?
B9 B10 B6 B5 -100.7(3) . . . . ?
B9 B10 B6 B2 0.9(4) . . . . ?
B9 B10 B6 B8 38.0(3) . . . . ?
B9 B10 B5 C2 62.2(3) . . . . ?
B9 B10 B5 B6 100.3(3) . . . . ?
B9 B10 B5 B1 0.0(4) . . . . ?
B9 B10 B5 B7 -37.6(3) . . . . ?
B9 B10 B7 B5 138.0(3) . . . . ?
B9 B10 B7 B1 100.5(3) . . . . ?
B9 B10 B7 B3 37.2(2) . . . . ?
B9 B10 B8 B6 -137.3(3) . . . . ?
B9 B10 B8 B2 -100.7(3) . . . . ?
B9 B10 B8 B4 -37.4(2) . . . . ?
B9 B7 B3 C1 99.6(3) . . . . ?
B9 B7 B3 B1 138.2(3) . . . . ?
B9 B7 B3 B4 37.5(2) . . . . ?
B9 B4 B3 C1 -134.8(3) . . . . ?
B9 B4 B3 B1 -100.8(3) . . . . ?
B9 B4 B3 B7 -37.4(2) . . . . ?
B9 B4 B8 B10 37.3(3) . . . . ?
B9 B4 B8 B6 100.5(3) . . . . ?
B9 B4 B8 B2 137.9(3) . . . . ?
C8 C7 C6 C5 1.4(6) . . . . ?
B7 B10 B6 C2 1.8(4) . . . . ?
B7 B10 B6 B5 -37.3(3) . . . . ?
B7 B10 B6 B2 64.2(4) . . . . ?
B7 B10 B6 B8 101.3(3) . . . . ?
B7 B10 B5 C2 99.8(3) . . . . ?
B7 B10 B5 B6 137.9(3) . . . . ?
B7 B10 B5 B1 37.5(3) . . . . ?
B7 B10 B9 B4 -100.7(3) . . . . ?
B7 B10 B9 B3 -37.7(3) . . . . ?
B7 B10 B9 B8 -138.2(3) . . . . ?
B7 B10 B8 B6 -99.9(3) . . . . ?
B7 B10 B8 B9 37.4(3) . . . . ?
B7 B10 B8 B2 -63.2(3) . . . . ?
B7 B10 B8 B4 0.0(3) . . . . ?
B7 B5 B1 C2 134.9(3) . . . . ?
B7 B5 B1 C1 99.5(3) . . . . ?
B7 B5 B1 B3 38.2(3) . . . . ?
B7 B1 B3 C1 135.7(3) . . . . ?
B7 B1 B3 B9 37.6(3) . . . . ?
B7 B1 B3 B4 101.8(3) . . . . ?
B7 B9 B4 C1 -2.1(3) . . . . ?
B7 B9 B4 B2 -63.9(3) . . . . ?
B7 B9 B4 B3 37.0(3) . . . . ?
B7 B9 B4 B8 -101.4(3) . . . . ?
B7 B9 B3 C1 -99.4(3) . . . . ?
B7 B9 B3 B1 -37.3(2) . . . . ?
B7 B9 B3 B4 -138.7(3) . . . . ?
B7 B9 B8 B10 -37.7(3) . . . . ?
B7 B9 B8 B6 0.2(4) . . . . ?
B7 B9 B8 B2 63.1(4) . . . . ?
B7 B9 B8 B4 100.6(3) . . . . ?
B2 C2 C1 Si2 111.2(2) . . . . ?
B2 C2 C1 B1 -144.8(3) . . . . ?
B2 C2 C1 B4 -38.6(2) . . . . ?
B2 C2 C1 B3 -105.2(3) . . . . ?
B2 C2 B6 B10 102.1(3) . . . . ?
B2 C2 B6 B5 141.7(2) . . . . ?
B2 C2 B6 B8 39.1(2) . . . . ?
B2 C2 B5 B10 2.1(3) . . . . ?
B2 C2 B5 B6 -36.8(2) . . . . ?
B2 C2 B5 B1 104.5(3) . . . . ?
B2 C2 B5 B7 64.9(3) . . . . ?
B2 C2 B1 C1 33.3(2) . . . . ?
B2 C2 B1 B5 -105.4(3) . . . . ?
B2 C2 B1 B7 -65.7(3) . . . . ?
B2 C2 B1 B3 -3.1(3) . . . . ?
B2 C1 B1 C2 -32.9(2) . . . . ?
B2 C1 B1 B5 2.9(3) . . . . ?
B2 C1 B1 B7 65.8(3) . . . . ?
B2 C1 B1 B3 104.7(3) . . . . ?
B2 C1 B4 B9 -101.5(3) . . . . ?
B2 C1 B4 B3 -141.0(3) . . . . ?
B2 C1 B4 B8 -39.3(3) . . . . ?
B2 C1 B3 B1 -104.7(3) . . . . ?
B2 C1 B3 B9 -2.9(4) . . . . ?
B2 C1 B3 B7 -65.9(3) . . . . ?
B2 C1 B3 B4 37.1(3) . . . . ?
B2 B6 B5 C2 34.2(2) . . . . ?
B2 B6 B5 B10 -101.3(3) . . . . ?
B2 B6 B5 B1 -0.3(3) . . . . ?
B2 B6 B5 B7 -63.5(3) . . . . ?
B2 B6 B8 B10 138.8(3) . . . . ?
B2 B6 B8 B9 100.9(3) . . . . ?
B2 B6 B8 B4 37.5(3) . . . . ?
B2 B4 B3 C1 -34.6(2) . . . . ?
B2 B4 B3 B1 -0.6(4) . . . . ?
B2 B4 B3 B9 100.2(3) . . . . ?
B2 B4 B3 B7 62.9(3) . . . . ?
B2 B4 B8 B10 -100.6(3) . . . . ?
B2 B4 B8 B6 -37.4(3) . . . . ?
B2 B4 B8 B9 -137.9(3) . . . . ?
C45 C39 C40 C41 -178.6(3) . . . . ?
B4 C1 B1 C2 -101.2(3) . . . . ?
B4 C1 B1 B5 -65.4(3) . . . . ?
B4 C1 B1 B7 -2.5(3) . . . . ?
B4 C1 B1 B3 36.4(3) . . . . ?
B4 C1 B2 C2 138.6(3) . . . . ?
B4 C1 B2 B6 102.2(3) . . . . ?
B4 C1 B2 B8 39.6(3) . . . . ?
B4 C1 B3 B1 -141.8(3) . . . . ?
B4 C1 B3 B9 -40.0(3) . . . . ?
B4 C1 B3 B7 -103.0(3) . . . . ?
B4 B9 B7 B10 101.2(3) . . . . ?
B4 B9 B7 B5 63.8(3) . . . . ?
B4 B9 B7 B1 0.6(4) . . . . ?
B4 B9 B7 B3 -36.7(2) . . . . ?
B4 B9 B3 C1 39.3(2) . . . . ?
B4 B9 B3 B1 101.4(3) . . . . ?
B4 B9 B3 B7 138.7(3) . . . . ?
B4 B9 B8 B10 -138.2(3) . . . . ?
B4 B9 B8 B6 -100.3(3) . . . . ?
B4 B9 B8 B2 -37.5(3) . . . . ?
B4 B2 B8 B10 100.9(3) . . . . ?
B4 B2 B8 B6 137.7(3) . . . . ?
B4 B2 B8 B9 37.7(3) . . . . ?
B3 C1 B1 C2 -137.7(3) . . . . ?
B3 C1 B1 B5 -101.8(3) . . . . ?
B3 C1 B1 B7 -39.0(2) . . . . ?
B3 C1 B2 C2 101.6(3) . . . . ?
B3 C1 B2 B6 65.2(3) . . . . ?
B3 C1 B2 B4 -37.0(3) . . . . ?
B3 C1 B2 B8 2.5(3) . . . . ?
B3 C1 B4 B9 39.5(2) . . . . ?
B3 C1 B4 B2 141.0(3) . . . . ?
B3 C1 B4 B8 101.7(3) . . . . ?
B3 B1 B7 B10 -99.9(3) . . . . ?
B3 B1 B7 B5 -137.3(3) . . . . ?
B3 B1 B7 B9 -37.1(3) . . . . ?
B3 B9 B7 B10 137.9(3) . . . . ?
B3 B9 B7 B5 100.5(3) . . . . ?
B3 B9 B7 B1 37.4(2) . . . . ?
B3 B9 B4 C1 -39.1(2) . . . . ?
B3 B9 B4 B2 -100.9(3) . . . . ?
B3 B9 B4 B8 -138.3(3) . . . . ?
B3 B9 B8 B10 -101.2(3) . . . . ?
B3 B9 B8 B6 -63.3(4) . . . . ?
B3 B9 B8 B2 -0.5(4) . . . . ?
B3 B9 B8 B4 37.0(3) . . . . ?
B3 B4 B8 B10 0.2(3) . . . . ?
B3 B4 B8 B6 63.3(3) . . . . ?
B3 B4 B8 B9 -37.1(2) . . . . ?
B3 B4 B8 B2 100.8(3) . . . . ?
C46 C41 C40 C39 179.2(3) . . . . ?
C46 C41 C42 C43 178.6(3) . . . . ?
B8 B10 B6 C2 -99.5(3) . . . . ?
B8 B10 B6 B5 -138.7(3) . . . . ?
B8 B10 B6 B2 -37.2(3) . . . . ?
B8 B10 B5 C2 -1.1(3) . . . . ?
B8 B10 B5 B6 36.9(3) . . . . ?
B8 B10 B5 B1 -63.4(3) . . . . ?
B8 B10 B5 B7 -100.9(3) . . . . ?
B8 B10 B9 B7 138.2(3) . . . . ?
B8 B10 B9 B4 37.5(3) . . . . ?
B8 B10 B9 B3 100.5(3) . . . . ?
B8 B10 B7 B5 100.6(3) . . . . ?
B8 B10 B7 B1 63.1(3) . . . . ?
B8 B10 B7 B9 -37.4(3) . . . . ?
B8 B10 B7 B3 -0.2(3) . . . . ?
B8 B6 B5 C2 98.2(3) . . . . ?
B8 B6 B5 B10 -37.2(3) . . . . ?
B8 B6 B5 B1 63.8(3) . . . . ?
B8 B6 B5 B7 0.6(4) . . . . ?
B8 B6 B2 C2 -135.8(3) . . . . ?
B8 B6 B2 C1 -99.4(3) . . . . ?
B8 B6 B2 B4 -38.0(3) . . . . ?
B8 B9 B7 B10 37.5(3) . . . . ?
B8 B9 B7 B5 0.1(4) . . . . ?
B8 B9 B7 B1 -63.0(3) . . . . ?
B8 B9 B7 B3 -100.4(3) . . . . ?
B8 B9 B4 C1 99.3(3) . . . . ?
B8 B9 B4 B2 37.4(3) . . . . ?
B8 B9 B4 B3 138.3(3) . . . . ?
B8 B9 B3 C1 2.0(4) . . . . ?
B8 B9 B3 B1 64.1(3) . . . . ?
B8 B9 B3 B7 101.4(3) . . . . ?
B8 B9 B3 B4 -37.3(3) . . . . ?
B8 B2 B4 C1 -135.1(3) . . . . ?
B8 B2 B4 B9 -37.4(3) . . . . ?
B8 B2 B4 B3 -100.5(3) . . . . ?
B8 B4 B3 C1 -97.8(3) . . . . ?
B8 B4 B3 B1 -63.8(3) . . . . ?
B8 B4 B3 B9 37.0(2) . . . . ?
B8 B4 B3 B7 -0.3(3) . . . . ?
C55 C50 C51 C52 178.8(3) . . . . ?

loop_
_platon_squeeze_void_nr
_platon_squeeze_void_average_x
_platon_squeeze_void_average_y
_platon_squeeze_void_average_z
_platon_squeeze_void_volume
_platon_squeeze_void_count_electrons
_platon_squeeze_void_content
1 0.000 0.500 0.500 457 80 ' '
2 0.162 0.444 0.016 13 0 ' '
3 0.189 0.289 -0.001 8 0 ' '
4 0.838 0.556 0.984 13 0 ' '
5 0.811 0.711 0.000 8 0 ' '
